data_4326715
loop_
_publ_author_name
'Qisheng Lin'
'John D. Corbett'

_publ_contact_author_address
;Dept. of Chem.
Iowa State University
Ames, IA, 50011
;
_publ_contact_author_email jcorbett@iastate.edu
_publ_contact_author_name 'John D. Corbett'
_publ_section_title
;
 Exploratory Syntheses and Structures of SrAu4.3In1.7 and CaAg3.5In1.9:
 Electron-Poor Intermetallics with Diversified Polyanionic Frameworks That
 Are Derived from the CaAu4In2 Approximant
;
_journal_name_full 'Inorganic Chemistry'
_journal_page_first 11091
_journal_page_last 11098
_journal_paper_doi 10.1021/ic2016275
_journal_volume 50
_journal_year 2011
_chemical_formula_sum 'Ca25.82 Cd140.99'
_chemical_formula_weight 16862.23
_chemical_name_systematic
; 
 ? 
;
_space_group_IT_number 191
_symmetry_cell_setting hexagonal
_symmetry_space_group_name_Hall '-P 6 2'
_symmetry_space_group_name_H-M 'P 6/m m m'
_atom_sites_solution_primary direct
_atom_sites_solution_secondary difmap
_audit_creation_method SHELXL-97
_cell_angle_alpha 90.00
_cell_angle_beta 90.00
_cell_angle_gamma 120.00
_cell_formula_units_Z 1
_cell_length_a 20.660(3)
_cell_length_b 20.660(3)
_cell_length_c 9.4100(19)
_cell_measurement_reflns_used 1713
_cell_measurement_temperature 293(2)
_cell_measurement_theta_max 28.29
_cell_measurement_theta_min 1.14
_cell_volume 3478.4(10)
_computing_cell_refinement 'Bruker XSCANS'
_computing_data_collection 'Bruker XSCANS'
_computing_data_reduction 'Bruker SHELXTL'
_computing_molecular_graphics 'Bruker SHELXTL'
_computing_publication_material 'Bruker SHELXTL'
_computing_structure_refinement 'SHELXL-97 (Sheldrick, 1997)'
_computing_structure_solution 'SHELXS-97 (Sheldrick, 1990)'
_diffrn_ambient_temperature 293(2)
_diffrn_measured_fraction_theta_full 0.992
_diffrn_measured_fraction_theta_max 0.992
_diffrn_measurement_device_type 'Smart CCD'
_diffrn_measurement_method '\w scans'
_diffrn_radiation_monochromator graphite
_diffrn_radiation_source 'fine-focus sealed tube'
_diffrn_radiation_type MoK\a
_diffrn_radiation_wavelength 0.71073
_diffrn_reflns_av_R_equivalents 0.0414
_diffrn_reflns_av_sigmaI/netI 0.0142
_diffrn_reflns_limit_h_max 27
_diffrn_reflns_limit_h_min -26
_diffrn_reflns_limit_k_max 15
_diffrn_reflns_limit_k_min -27
_diffrn_reflns_limit_l_max 12
_diffrn_reflns_limit_l_min -12
_diffrn_reflns_number 22038
_diffrn_reflns_theta_full 28.29
_diffrn_reflns_theta_max 28.29
_diffrn_reflns_theta_min 1.14
_exptl_absorpt_coefficient_mu 21.928
_exptl_absorpt_correction_T_max 0.789
_exptl_absorpt_correction_T_min 0.434
_exptl_absorpt_correction_type empirical
_exptl_absorpt_process_details SADABS
_exptl_crystal_colour silver
_exptl_crystal_density_diffrn 8.050
_exptl_crystal_description irregular
_exptl_crystal_F_000 7275
_exptl_crystal_size_max 0.038
_exptl_crystal_size_mid 0.025
_exptl_crystal_size_min 0.011
_refine_diff_density_max 8.637
_refine_diff_density_min -4.549
_refine_diff_density_rms 0.355
_refine_ls_extinction_coef 0.000275(15)
_refine_ls_extinction_expression Fc^*^=kFc[1+0.001xFc^2^\l^3^/sin(2\q)]^-1/4^
_refine_ls_extinction_method SHELXL
_refine_ls_goodness_of_fit_ref 1.147
_refine_ls_matrix_type full
_refine_ls_number_parameters 98
_refine_ls_number_reflns 1713
_refine_ls_number_restraints 0
_refine_ls_restrained_S_all 1.147
_refine_ls_R_factor_all 0.0386
_refine_ls_R_factor_gt 0.0375
_refine_ls_shift/su_max 0.000
_refine_ls_shift/su_mean 0.000
_refine_ls_structure_factor_coef Fsqd
_refine_ls_weighting_details 'calc w=1/[\s^2^(Fo^2^)+(0.0175P)^2^+151.3610P] where P=(Fo^2^+2Fc^2^)/3'
_refine_ls_weighting_scheme calc
_refine_ls_wR_factor_gt 0.0775
_refine_ls_wR_factor_ref 0.0787
_reflns_number_gt 1671
_reflns_number_total 1713
_reflns_threshold_expression >2sigma(I)
_cod_data_source_file ic2016275_si_002_2.cif
_cod_data_source_block CaAg3.5In1.9
_cod_database_code 4326715

loop_
_symmetry_equiv_pos_as_xyz
'x, y, z'
'-y, x-y, z'
'-x+y, -x, z'
'-x, -y, z'
'y, -x+y, z'
'x-y, x, z'
'y, x, -z'
'x-y, -y, -z'
'-x, -x+y, -z'
'-y, -x, -z'
'-x+y, y, -z'
'x, x-y, -z'
'-x, -y, -z'
'y, -x+y, -z'
'x-y, x, -z'
'x, y, -z'
'-y, x-y, -z'
'-x+y, -x, -z'
'-y, -x, z'
'-x+y, y, z'
'x, x-y, z'
'y, x, z'
'x-y, -y, z'
'-x, -x+y, z'

loop_
_atom_site_label
_atom_site_type_symbol
_atom_site_fract_x
_atom_site_fract_y
_atom_site_fract_z
_atom_site_U_iso_or_equiv
_atom_site_adp_type
_atom_site_occupancy
_atom_site_symmetry_multiplicity
_atom_site_calc_flag
_atom_site_refinement_flags
Cd1 Cd 0.13541(4) 0.27083(7) 0.0000 0.0169(3) Uani 1 4 d S
Cd2 Cd 0.13175(5) 0.40814(5) 0.0000 0.0160(2) Uani 1 2 d S
Cd3 Cd 0.26081(3) 0.52162(5) 0.15576(10) 0.0179(2) Uani 1 2 d S
Cd4 Cd 0.41499(7) 0.0000 0.0000 0.0221(3) Uani 1 4 d S
Cd5 Cd 0.18034(3) 0.36067(5) 0.25149(10) 0.0182(2) Uani 1 2 d S
Cd6 Cd 0.13642(8) 0.0000 0.0000 0.0323(4) Uani 1 4 d S
Cd7 Cd 0.61615(3) 0.23229(6) 0.33377(11) 0.0227(2) Uani 1 2 d S
Cd8 Cd 0.3333 0.6667 0.0000 0.0236(5) Uani 1 12 d S
Cd9 Cd 0.10945(4) 0.45452(4) 0.27470(8) 0.02414(18) Uani 1 1 d .
Cd10 Cd 0.38840(8) 0.0000 0.5000 0.0250(3) Uani 1 4 d S
Cd11 Cd 0.55025(5) 0.10050(9) 0.5000 0.0254(3) Uani 1 4 d S
Cd12 Cd 0.5000 0.0000 0.24968(15) 0.0212(3) Uani 1 4 d S
Cd13 Cd 0.08760(7) 0.31556(9) 0.5000 0.0423(4) Uani 1 2 d S
Cd14 Cd 0.09346(5) 0.18693(10) 0.26020(13) 0.0451(4) Uani 1 2 d S
Cd15 Cd 0.15226(12) 0.0000 0.5000 0.0416(5) Uani 1 4 d S
Cd16 Cd 0.0000 0.0000 0.0000 0.025 Uiso 0.306(11) 24 d SP
Cd17 Cd 0.0000 0.0000 0.0914(11) 0.025 Uiso 0.257(8) 12 d SP
Ca1 Ca 0.57496(10) 0.1499(2) 0.0000 0.0195(7) Uani 1 4 d S
Ca2 Ca 0.27593(14) 0.0000 0.2028(3) 0.0211(5) Uani 1 2 d S
Ca3 Ca 0.23930(11) 0.4786(2) 0.5000 0.0255(8) Uani 1 4 d S
Ca4 Ca 0.0000 0.0000 0.278(3) 0.084(8) Uani 0.90(4) 12 d SP

loop_
_atom_site_aniso_label
_atom_site_aniso_U_11
_atom_site_aniso_U_22
_atom_site_aniso_U_33
_atom_site_aniso_U_23
_atom_site_aniso_U_13
_atom_site_aniso_U_12
Cd1 0.0178(4) 0.0134(6) 0.0178(6) 0.000 0.000 0.0067(3)
Cd2 0.0150(4) 0.0160(4) 0.0174(4) 0.000 0.000 0.0082(3)
Cd3 0.0174(3) 0.0184(4) 0.0182(4) -0.0020(3) -0.00099(17) 0.0092(2)
Cd4 0.0194(5) 0.0129(6) 0.0319(7) 0.000 0.000 0.0064(3)
Cd5 0.0181(3) 0.0217(4) 0.0161(4) -0.0015(3) -0.00073(17) 0.0109(2)
Cd6 0.0202(5) 0.0127(6) 0.0614(11) 0.000 0.000 0.0064(3)
Cd7 0.0187(3) 0.0318(5) 0.0220(5) 0.0060(4) 0.0030(2) 0.0159(3)
Cd8 0.0142(6) 0.0142(6) 0.0423(15) 0.000 0.000 0.0071(3)
Cd9 0.0230(3) 0.0249(3) 0.0265(3) -0.0022(3) 0.0042(3) 0.0135(3)
Cd10 0.0296(6) 0.0236(7) 0.0198(6) 0.000 0.000 0.0118(4)
Cd11 0.0258(5) 0.0313(8) 0.0208(6) 0.000 0.000 0.0157(4)
Cd12 0.0212(5) 0.0172(6) 0.0238(6) 0.000 0.000 0.0086(3)
Cd13 0.0201(5) 0.0717(10) 0.0198(5) 0.000 0.000 0.0114(6)
Cd14 0.0413(5) 0.0785(10) 0.0280(6) 0.0212(6) 0.0106(3) 0.0393(5)
Cd15 0.0656(11) 0.0233(8) 0.0216(7) 0.000 0.000 0.0117(4)
Ca1 0.0172(12) 0.0178(17) 0.0236(18) 0.000 0.000 0.0089(9)
Ca2 0.0245(10) 0.0155(11) 0.0203(12) 0.000 -0.0008(9) 0.0077(6)
Ca3 0.0362(17) 0.0195(18) 0.0153(16) 0.000 0.000 0.0098(9)
Ca4 0.032(4) 0.032(4) 0.19(2) 0.000 0.000 0.016(2)

loop_
_atom_type_symbol
_atom_type_description
_atom_type_scat_dispersion_real
_atom_type_scat_dispersion_imag
_atom_type_scat_source
Ca Ca 0.2262 0.3064 'International Tables Vol C Tables 4.2.6.8 and 6.1.1.4'
Cd Cd -0.8075 1.2024 'International Tables Vol C Tables 4.2.6.8 and 6.1.1.4'

loop_
_geom_angle_atom_site_label_1
_geom_angle_atom_site_label_2
_geom_angle_atom_site_label_3
_geom_angle
_geom_angle_site_symmetry_1
_geom_angle_site_symmetry_3
Cd6 Cd1 Cd6 60.74(6) 15 2
Cd6 Cd1 Cd5 119.00(2) 15 .
Cd6 Cd1 Cd5 119.00(2) 2 .
Cd6 Cd1 Cd5 119.00(2) 15 16
Cd6 Cd1 Cd5 119.00(2) 2 16
Cd5 Cd1 Cd5 111.63(6) . 16
Cd6 Cd1 Cd14 63.20(4) 15 16
Cd6 Cd1 Cd14 63.20(4) 2 16
Cd5 Cd1 Cd14 177.32(6) . 16
Cd5 Cd1 Cd14 65.70(4) 16 16
Cd6 Cd1 Cd14 63.20(4) 15 .
Cd6 Cd1 Cd14 63.20(4) 2 .
Cd5 Cd1 Cd14 65.70(4) . .
Cd5 Cd1 Cd14 177.32(6) 16 .
Cd14 Cd1 Cd14 116.98(8) 16 .
Cd6 Cd1 Cd2 118.32(3) 15 20
Cd6 Cd1 Cd2 179.07(4) 2 20
Cd5 Cd1 Cd2 61.31(3) . 20
Cd5 Cd1 Cd2 61.31(3) 16 20
Cd14 Cd1 Cd2 116.52(3) 16 20
Cd14 Cd1 Cd2 116.52(3) . 20
Cd6 Cd1 Cd2 179.07(4) 15 .
Cd6 Cd1 Cd2 118.32(3) 2 .
Cd5 Cd1 Cd2 61.31(3) . .
Cd5 Cd1 Cd2 61.31(3) 16 .
Cd14 Cd1 Cd2 116.52(3) 16 .
Cd14 Cd1 Cd2 116.52(3) . .
Cd2 Cd1 Cd2 62.61(5) 20 .
Cd6 Cd1 Ca2 66.61(4) 15 6
Cd6 Cd1 Ca2 116.29(6) 2 6
Cd5 Cd1 Ca2 61.64(3) . 6
Cd5 Cd1 Ca2 116.43(5) 16 6
Cd14 Cd1 Ca2 119.22(4) 16 6
Cd14 Cd1 Ca2 62.59(5) . 6
Cd2 Cd1 Ca2 62.98(5) 20 6
Cd2 Cd1 Ca2 114.13(5) . 6
Cd6 Cd1 Ca2 66.61(4) 15 15
Cd6 Cd1 Ca2 116.29(6) 2 15
Cd5 Cd1 Ca2 116.43(5) . 15
Cd5 Cd1 Ca2 61.64(3) 16 15
Cd14 Cd1 Ca2 62.59(5) 16 15
Cd14 Cd1 Ca2 119.22(4) . 15
Cd2 Cd1 Ca2 62.98(5) 20 15
Cd2 Cd1 Ca2 114.13(5) . 15
Ca2 Cd1 Ca2 67.59(8) 6 15
Cd6 Cd1 Ca2 116.29(6) 15 17
Cd6 Cd1 Ca2 66.61(4) 2 17
Cd5 Cd1 Ca2 116.43(5) . 17
Cd5 Cd1 Ca2 61.64(3) 16 17
Cd14 Cd1 Ca2 62.59(5) 16 17
Cd14 Cd1 Ca2 119.22(4) . 17
Cd2 Cd1 Ca2 114.13(5) 20 17
Cd2 Cd1 Ca2 62.98(5) . 17
Ca2 Cd1 Ca2 176.95(9) 6 17
Ca2 Cd1 Ca2 112.32(8) 15 17
Cd6 Cd1 Ca2 116.29(6) 15 2
Cd6 Cd1 Ca2 66.61(4) 2 2
Cd5 Cd1 Ca2 61.64(3) . 2
Cd5 Cd1 Ca2 116.43(5) 16 2
Cd14 Cd1 Ca2 119.22(4) 16 2
Cd14 Cd1 Ca2 62.59(5) . 2
Cd2 Cd1 Ca2 114.13(5) 20 2
Cd2 Cd1 Ca2 62.98(5) . 2
Ca2 Cd1 Ca2 112.32(8) 6 2
Ca2 Cd1 Ca2 176.95(9) 15 2
Ca2 Cd1 Ca2 67.59(8) 17 2
Cd4 Cd2 Cd9 70.15(2) 2 .
Cd4 Cd2 Cd9 70.15(2) 2 16
Cd9 Cd2 Cd9 128.25(5) . 16
Cd4 Cd2 Cd1 123.82(4) 2 .
Cd9 Cd2 Cd1 114.63(2) . .
Cd9 Cd2 Cd1 114.63(2) 16 .
Cd4 Cd2 Cd3 118.78(4) 2 .
Cd9 Cd2 Cd3 60.94(2) . .
Cd9 Cd2 Cd3 114.76(4) 16 .
Cd1 Cd2 Cd3 109.19(3) . .
Cd4 Cd2 Cd3 118.78(4) 2 16
Cd9 Cd2 Cd3 114.76(4) . 16
Cd9 Cd2 Cd3 60.94(2) 16 16
Cd1 Cd2 Cd3 109.19(3) . 16
Cd3 Cd2 Cd3 60.35(4) . 16
Cd4 Cd2 Cd5 121.54(2) 2 .
Cd9 Cd2 Cd5 61.51(2) . .
Cd9 Cd2 Cd5 168.24(4) 16 .
Cd1 Cd2 Cd5 59.10(2) . .
Cd3 Cd2 Cd5 62.21(3) . .
Cd3 Cd2 Cd5 110.31(3) 16 .
Cd4 Cd2 Cd5 121.54(2) 2 16
Cd9 Cd2 Cd5 168.24(4) . 16
Cd9 Cd2 Cd5 61.51(2) 16 16
Cd1 Cd2 Cd5 59.10(2) . 16
Cd3 Cd2 Cd5 110.31(3) . 16
Cd3 Cd2 Cd5 62.21(3) 16 16
Cd5 Cd2 Cd5 108.02(4) . 16
Cd4 Cd2 Cd2 177.49(3) 2 20
Cd9 Cd2 Cd2 109.10(2) . 20
Cd9 Cd2 Cd2 109.10(2) 16 20
Cd1 Cd2 Cd2 58.69(2) . 20
Cd3 Cd2 Cd2 59.176(19) . 20
Cd3 Cd2 Cd2 59.176(19) 16 20
Cd5 Cd2 Cd2 59.279(19) . 20
Cd5 Cd2 Cd2 59.279(19) 16 20
Cd4 Cd2 Ca1 63.19(7) 2 14_565
Cd9 Cd2 Ca1 66.55(3) . 14_565
Cd9 Cd2 Ca1 66.55(3) 16 14_565
Cd1 Cd2 Ca1 172.99(7) . 14_565
Cd3 Cd2 Ca1 64.93(6) . 14_565
Cd3 Cd2 Ca1 64.93(6) 16 14_565
Cd5 Cd2 Ca1 118.35(4) . 14_565
Cd5 Cd2 Ca1 118.35(4) 16 14_565
Cd2 Cd2 Ca1 114.30(7) 20 14_565
Cd4 Cd2 Ca2 67.92(5) 2 17
Cd9 Cd2 Ca2 126.01(5) . 17
Cd9 Cd2 Ca2 63.64(5) 16 17
Cd1 Cd2 Ca2 66.70(5) . 17
Cd3 Cd2 Ca2 172.69(5) . 17
Cd3 Cd2 Ca2 114.54(5) 16 17
Cd5 Cd2 Ca2 117.76(6) . 17
Cd5 Cd2 Ca2 62.47(4) 16 17
Cd2 Cd2 Ca2 114.04(4) 20 17
Ca1 Cd2 Ca2 118.69(7) 14_565 17
Cd4 Cd2 Ca2 67.92(5) 2 2
Cd9 Cd2 Ca2 63.64(5) . 2
Cd9 Cd2 Ca2 126.01(5) 16 2
Cd1 Cd2 Ca2 66.70(5) . 2
Cd3 Cd2 Ca2 114.54(5) . 2
Cd3 Cd2 Ca2 172.69(5) 16 2
Cd5 Cd2 Ca2 62.47(4) . 2
Cd5 Cd2 Ca2 117.76(6) 16 2
Cd2 Cd2 Ca2 114.04(4) 20 2
Ca1 Cd2 Ca2 118.69(7) 14_565 2
Ca2 Cd2 Ca2 69.98(9) 17 2
Cd7 Cd3 Cd7 66.67(5) 6 5_565
Cd7 Cd3 Cd2 172.06(4) 6 .
Cd7 Cd3 Cd2 115.29(3) 5_565 .
Cd7 Cd3 Cd2 115.29(3) 6 20
Cd7 Cd3 Cd2 172.06(4) 5_565 20
Cd2 Cd3 Cd2 61.65(4) . 20
Cd7 Cd3 Cd3 126.01(3) 6 16
Cd7 Cd3 Cd3 126.01(3) 5_565 16
Cd2 Cd3 Cd3 59.82(2) . 16
Cd2 Cd3 Cd3 59.82(2) 20 16
Cd7 Cd3 Cd9 118.31(4) 6 .
Cd7 Cd3 Cd9 64.09(3) 5_565 .
Cd2 Cd3 Cd9 58.80(2) . .
Cd2 Cd3 Cd9 109.37(4) 20 .
Cd3 Cd3 Cd9 112.41(2) 16 .
Cd7 Cd3 Cd9 64.09(3) 6 20
Cd7 Cd3 Cd9 118.31(4) 5_565 20
Cd2 Cd3 Cd9 109.37(4) . 20
Cd2 Cd3 Cd9 58.80(2) 20 20
Cd3 Cd3 Cd9 112.41(2) 16 20
Cd9 Cd3 Cd9 112.02(4) . 20
Cd7 Cd3 Cd8 76.84(3) 6 .
Cd7 Cd3 Cd8 76.84(3) 5_565 .
Cd2 Cd3 Cd8 111.04(3) . .
Cd2 Cd3 Cd8 111.04(3) 20 .
Cd3 Cd3 Cd8 60.542(18) 16 .
Cd9 Cd3 Cd8 122.93(2) . .
Cd9 Cd3 Cd8 122.93(2) 20 .
Cd7 Cd3 Cd5 113.02(4) 6 .
Cd7 Cd3 Cd5 113.02(4) 5_565 .
Cd2 Cd3 Cd5 59.04(3) . .
Cd2 Cd3 Cd5 59.04(3) 20 .
Cd3 Cd3 Cd5 107.37(2) 16 .
Cd9 Cd3 Cd5 59.73(2) . .
Cd9 Cd3 Cd5 59.73(2) 20 .
Cd8 Cd3 Cd5 167.91(4) . .
Cd7 Cd3 Ca3 64.23(6) 6 .
Cd7 Cd3 Ca3 64.23(6) 5_565 .
Cd2 Cd3 Ca3 109.15(6) . .
Cd2 Cd3 Ca3 109.15(6) 20 .
Cd3 Cd3 Ca3 166.63(7) 16 .
Cd9 Cd3 Ca3 62.26(3) . .
Cd9 Cd3 Ca3 62.26(3) 20 .
Cd8 Cd3 Ca3 132.82(7) . .
Cd5 Cd3 Ca3 59.26(7) . .
Cd7 Cd3 Ca1 123.81(5) 6 14_565
Cd7 Cd3 Ca1 67.70(2) 5_565 14_565
Cd2 Cd3 Ca1 62.74(4) . 14_565
Cd2 Cd3 Ca1 114.50(3) 20 14_565
Cd3 Cd3 Ca1 63.94(2) 16 14_565
Cd9 Cd3 Ca1 65.06(5) . 14_565
Cd9 Cd3 Ca1 172.10(5) 20 14_565
Cd8 Cd3 Ca1 62.29(5) . 14_565
Cd5 Cd3 Ca1 113.83(5) . 14_565
Ca3 Cd3 Ca1 119.57(4) . 14_565
Cd7 Cd3 Ca1 67.70(2) 6 15
Cd7 Cd3 Ca1 123.81(5) 5_565 15
Cd2 Cd3 Ca1 114.50(3) . 15
Cd2 Cd3 Ca1 62.74(4) 20 15
Cd3 Cd3 Ca1 63.94(2) 16 15
Cd9 Cd3 Ca1 172.10(5) . 15
Cd9 Cd3 Ca1 65.06(5) 20 15
Cd8 Cd3 Ca1 62.29(5) . 15
Cd5 Cd3 Ca1 113.83(5) . 15
Ca3 Cd3 Ca1 119.57(4) . 15
Ca1 Cd3 Ca1 116.78(9) 14_565 15
Cd2 Cd4 Cd2 114.98(6) 3 7
Cd2 Cd4 Cd12 108.772(13) 3 .
Cd2 Cd4 Cd12 108.772(13) 7 .
Cd2 Cd4 Cd12 108.772(13) 3 13_655
Cd2 Cd4 Cd12 108.772(13) 7 13_655
Cd12 Cd4 Cd12 106.44(6) . 13_655
Cd2 Cd4 Ca1 65.73(4) 3 13_655
Cd2 Cd4 Ca1 179.29(6) 7 13_655
Cd12 Cd4 Ca1 70.85(3) . 13_655
Cd12 Cd4 Ca1 70.85(3) 13_655 13_655
Cd2 Cd4 Ca1 179.29(6) 3 .
Cd2 Cd4 Ca1 65.73(4) 7 .
Cd12 Cd4 Ca1 70.85(3) . .
Cd12 Cd4 Ca1 70.85(3) 13_655 .
Ca1 Cd4 Ca1 113.57(9) 13_655 .
Cd2 Cd4 Cd9 56.040(16) 3 18
Cd2 Cd4 Cd9 117.07(3) 7 18
Cd12 Cd4 Cd9 133.88(4) . 18
Cd12 Cd4 Cd9 54.70(2) 13_655 18
Ca1 Cd4 Cd9 63.25(2) 13_655 18
Ca1 Cd4 Cd9 123.75(3) . 18
Cd2 Cd4 Cd9 117.07(3) 3 22
Cd2 Cd4 Cd9 56.040(16) 7 22
Cd12 Cd4 Cd9 54.70(2) . 22
Cd12 Cd4 Cd9 133.88(4) 13_655 22
Ca1 Cd4 Cd9 123.75(3) 13_655 22
Ca1 Cd4 Cd9 63.25(2) . 22
Cd9 Cd4 Cd9 168.95(6) 18 22
Cd2 Cd4 Cd9 56.040(16) 3 3
Cd2 Cd4 Cd9 117.07(3) 7 3
Cd12 Cd4 Cd9 54.70(2) . 3
Cd12 Cd4 Cd9 133.88(4) 13_655 3
Ca1 Cd4 Cd9 63.25(2) 13_655 3
Ca1 Cd4 Cd9 123.75(3) . 3
Cd9 Cd4 Cd9 105.01(3) 18 3
Cd9 Cd4 Cd9 73.89(3) 22 3
Cd2 Cd4 Cd9 117.07(3) 3 7
Cd2 Cd4 Cd9 56.040(16) 7 7
Cd12 Cd4 Cd9 133.88(4) . 7
Cd12 Cd4 Cd9 54.70(2) 13_655 7
Ca1 Cd4 Cd9 123.75(3) 13_655 7
Ca1 Cd4 Cd9 63.25(2) . 7
Cd9 Cd4 Cd9 73.89(3) 18 7
Cd9 Cd4 Cd9 105.01(3) 22 7
Cd9 Cd4 Cd9 168.95(6) 3 7
Cd2 Cd4 Ca2 63.41(3) 3 16
Cd2 Cd4 Ca2 63.41(3) 7 16
Cd12 Cd4 Ca2 160.38(6) . 16
Cd12 Cd4 Ca2 93.18(5) 13_655 16
Ca1 Cd4 Ca2 117.15(4) 13_655 16
Ca1 Cd4 Ca2 117.15(4) . 16
Cd9 Cd4 Ca2 58.72(4) 18 16
Cd9 Cd4 Ca2 111.03(5) 22 16
Cd9 Cd4 Ca2 111.03(5) 3 16
Cd9 Cd4 Ca2 58.72(4) 7 16
Cd2 Cd4 Ca2 63.41(3) 3 .
Cd2 Cd4 Ca2 63.41(3) 7 .
Cd12 Cd4 Ca2 93.18(5) . .
Cd12 Cd4 Ca2 160.38(6) 13_655 .
Ca1 Cd4 Ca2 117.15(4) 13_655 .
Ca1 Cd4 Ca2 117.15(4) . .
Cd9 Cd4 Ca2 111.03(5) 18 .
Cd9 Cd4 Ca2 58.72(4) 22 .
Cd9 Cd4 Ca2 58.72(4) 3 .
Cd9 Cd4 Ca2 111.03(5) 7 .
Ca2 Cd4 Ca2 67.20(10) 16 .
Cd1 Cd5 Cd13 121.09(4) . 20
Cd1 Cd5 Cd13 121.09(4) . .
Cd13 Cd5 Cd13 60.75(5) 20 .
Cd1 Cd5 Cd2 59.59(3) . .
Cd13 Cd5 Cd2 179.30(4) 20 .
Cd13 Cd5 Cd2 118.90(3) . .
Cd1 Cd5 Cd2 59.59(3) . 20
Cd13 Cd5 Cd2 118.90(3) 20 20
Cd13 Cd5 Cd2 179.30(5) . 20
Cd2 Cd5 Cd2 61.44(4) . 20
Cd1 Cd5 Cd9 112.28(3) . 20
Cd13 Cd5 Cd9 71.60(4) 20 20
Cd13 Cd5 Cd9 120.96(4) . 20
Cd2 Cd5 Cd9 108.33(4) . 20
Cd2 Cd5 Cd9 58.38(2) 20 20
Cd1 Cd5 Cd9 112.28(3) . .
Cd13 Cd5 Cd9 120.96(4) 20 .
Cd13 Cd5 Cd9 71.60(4) . .
Cd2 Cd5 Cd9 58.38(2) . .
Cd2 Cd5 Cd9 108.33(4) 20 .
Cd9 Cd5 Cd9 110.35(4) 20 .
Cd1 Cd5 Cd3 106.82(4) . .
Cd13 Cd5 Cd3 120.81(5) 20 .
Cd13 Cd5 Cd3 120.81(5) . .
Cd2 Cd5 Cd3 58.75(3) . .
Cd2 Cd5 Cd3 58.75(3) 20 .
Cd9 Cd5 Cd3 58.77(2) 20 .
Cd9 Cd5 Cd3 58.77(2) . .
Cd1 Cd5 Cd14 57.32(4) . .
Cd13 Cd5 Cd14 72.37(4) 20 .
Cd13 Cd5 Cd14 72.37(4) . .
Cd2 Cd5 Cd14 108.16(4) . .
Cd2 Cd5 Cd14 108.16(4) 20 .
Cd9 Cd5 Cd14 124.34(2) 20 .
Cd9 Cd5 Cd14 124.34(2) . .
Cd3 Cd5 Cd14 164.14(5) . .
Cd1 Cd5 Ca3 172.13(7) . .
Cd13 Cd5 Ca3 65.36(6) 20 .
Cd13 Cd5 Ca3 65.36(6) . .
Cd2 Cd5 Ca3 113.97(6) . .
Cd2 Cd5 Ca3 113.97(6) 20 .
Cd9 Cd5 Ca3 64.28(3) 20 .
Cd9 Cd5 Ca3 64.28(3) . .
Cd3 Cd5 Ca3 65.31(6) . .
Cd14 Cd5 Ca3 130.55(7) . .
Cd1 Cd5 Ca2 67.83(5) . 2
Cd13 Cd5 Ca2 115.19(7) 20 2
Cd13 Cd5 Ca2 62.72(5) . 2
Cd2 Cd5 Ca2 64.84(5) . 2
Cd2 Cd5 Ca2 117.90(6) 20 2
Cd9 Cd5 Ca2 172.40(6) 20 2
Cd9 Cd5 Ca2 63.65(5) . 2
Cd3 Cd5 Ca2 113.69(5) . 2
Cd14 Cd5 Ca2 62.54(5) . 2
Ca3 Cd5 Ca2 114.57(5) . 2
Cd1 Cd5 Ca2 67.83(5) . 6
Cd13 Cd5 Ca2 62.72(5) 20 6
Cd13 Cd5 Ca2 115.19(6) . 6
Cd2 Cd5 Ca2 117.90(6) . 6
Cd2 Cd5 Ca2 64.84(5) 20 6
Cd9 Cd5 Ca2 63.65(5) 20 6
Cd9 Cd5 Ca2 172.40(6) . 6
Cd3 Cd5 Ca2 113.69(5) . 6
Cd14 Cd5 Ca2 62.54(5) . 6
Ca3 Cd5 Ca2 114.57(5) . 6
Ca2 Cd5 Ca2 121.88(10) 2 6
Cd1 Cd6 Cd1 120.74(6) 14 3
Cd1 Cd6 Cd6 179.63(3) 14 14
Cd1 Cd6 Cd6 59.63(3) 3 14
Cd1 Cd6 Cd16 119.63(3) 14 .
Cd1 Cd6 Cd16 119.63(3) 3 .
Cd6 Cd6 Cd16 60.0 14 .
Cd1 Cd6 Cd6 59.63(3) 14 15
Cd1 Cd6 Cd6 179.63(3) 3 15
Cd6 Cd6 Cd6 120.0 14 15
Cd16 Cd6 Cd6 60.0 . 15
Cd1 Cd6 Cd17 118.22(4) 14 13
Cd1 Cd6 Cd17 118.22(4) 3 13
Cd6 Cd6 Cd17 61.43(3) 14 13
Cd16 Cd6 Cd17 17.0(2) . 13
Cd6 Cd6 Cd17 61.43(3) 15 13
Cd1 Cd6 Cd17 118.22(4) 14 .
Cd1 Cd6 Cd17 118.22(4) 3 .
Cd6 Cd6 Cd17 61.43(3) 14 .
Cd16 Cd6 Cd17 17.0(2) . .
Cd6 Cd6 Cd17 61.43(3) 15 .
Cd17 Cd6 Cd17 33.9(4) 13 .
Cd1 Cd6 Cd14 59.80(3) 14 5
Cd1 Cd6 Cd14 118.50(3) 3 5
Cd6 Cd6 Cd14 120.09(3) 14 5
Cd16 Cd6 Cd14 91.51(4) . 5
Cd6 Cd6 Cd14 61.63(2) 15 5
Cd17 Cd6 Cd14 105.43(17) 13 5
Cd17 Cd6 Cd14 77.54(17) . 5
Cd1 Cd6 Cd14 118.50(3) 14 18
Cd1 Cd6 Cd14 59.80(3) 3 18
Cd6 Cd6 Cd14 61.63(2) 14 18
Cd16 Cd6 Cd14 91.51(4) . 18
Cd6 Cd6 Cd14 120.09(3) 15 18
Cd17 Cd6 Cd14 77.54(17) 13 18
Cd17 Cd6 Cd14 105.43(17) . 18
Cd14 Cd6 Cd14 176.99(8) 5 18
Cd1 Cd6 Cd14 59.80(3) 14 14
Cd1 Cd6 Cd14 118.50(3) 3 14
Cd6 Cd6 Cd14 120.09(3) 14 14
Cd16 Cd6 Cd14 91.51(4) . 14
Cd6 Cd6 Cd14 61.63(2) 15 14
Cd17 Cd6 Cd14 77.54(17) 13 14
Cd17 Cd6 Cd14 105.43(17) . 14
Cd14 Cd6 Cd14 111.28(4) 5 14
Cd14 Cd6 Cd14 68.64(4) 18 14
Cd1 Cd6 Cd14 118.50(3) 14 3
Cd1 Cd6 Cd14 59.80(3) 3 3
Cd6 Cd6 Cd14 61.63(2) 14 3
Cd16 Cd6 Cd14 91.51(4) . 3
Cd6 Cd6 Cd14 120.09(3) 15 3
Cd17 Cd6 Cd14 105.43(17) 13 3
Cd17 Cd6 Cd14 77.54(17) . 3
Cd14 Cd6 Cd14 68.64(4) 5 3
Cd14 Cd6 Cd14 111.28(4) 18 3
Cd14 Cd6 Cd14 176.99(8) 14 3
Cd1 Cd6 Ca2 65.66(3) 14 .
Cd1 Cd6 Ca2 65.66(3) 3 .
Cd6 Cd6 Ca2 114.638(15) 14 .
Cd16 Cd6 Ca2 146.49(5) . .
Cd6 Cd6 Ca2 114.638(15) 15 .
Cd17 Cd6 Ca2 163.5(2) 13 .
Cd17 Cd6 Ca2 129.5(2) . .
Cd14 Cd6 Ca2 61.46(5) 5 .
Cd14 Cd6 Ca2 115.71(6) 18 .
Cd14 Cd6 Ca2 115.71(6) 14 .
Cd14 Cd6 Ca2 61.46(5) 3 .
Cd11 Cd7 Cd3 118.31(3) . 6_655
Cd11 Cd7 Cd3 118.31(3) . 5
Cd3 Cd7 Cd3 104.16(5) 6_655 5
Cd11 Cd7 Cd9 60.23(3) . 22
Cd3 Cd7 Cd9 123.62(4) 6_655 22
Cd3 Cd7 Cd9 59.33(2) 5 22
Cd11 Cd7 Cd9 60.23(3) . 6_655
Cd3 Cd7 Cd9 59.33(2) 6_655 6_655
Cd3 Cd7 Cd9 123.62(4) 5 6_655
Cd9 Cd7 Cd9 84.80(4) 22 6_655
Cd11 Cd7 Cd7 56.44(3) . 16_556
Cd3 Cd7 Cd7 126.01(3) 6_655 16_556
Cd3 Cd7 Cd7 126.01(3) 5 16_556
Cd9 Cd7 Cd7 100.43(2) 22 16_556
Cd9 Cd7 Cd7 100.43(2) 6_655 16_556
Cd11 Cd7 Cd7 136.19(2) . 2_655
Cd3 Cd7 Cd7 56.67(2) 6_655 2_655
Cd3 Cd7 Cd7 103.85(2) 5 2_655
Cd9 Cd7 Cd7 163.17(2) 22 2_655
Cd9 Cd7 Cd7 106.431(19) 6_655 2_655
Cd7 Cd7 Cd7 90.0 16_556 2_655
Cd11 Cd7 Cd7 136.19(2) . 3_665
Cd3 Cd7 Cd7 103.85(2) 6_655 3_665
Cd3 Cd7 Cd7 56.67(2) 5 3_665
Cd9 Cd7 Cd7 106.431(19) 22 3_665
Cd9 Cd7 Cd7 163.17(2) 6_655 3_665
Cd7 Cd7 Cd7 90.0 16_556 3_665
Cd7 Cd7 Cd7 60.0 2_655 3_665
Cd11 Cd7 Ca3 76.72(3) . 14_556
Cd3 Cd7 Ca3 164.93(4) 6_655 14_556
Cd3 Cd7 Ca3 64.95(3) 5 14_556
Cd9 Cd7 Ca3 61.25(5) 22 14_556
Cd9 Cd7 Ca3 134.94(5) 6_655 14_556
Cd7 Cd7 Ca3 61.80(3) 16_556 14_556
Cd7 Cd7 Ca3 114.04(5) 2_655 14_556
Cd7 Cd7 Ca3 61.77(3) 3_665 14_556
Cd11 Cd7 Ca3 76.72(3) . 15_656
Cd3 Cd7 Ca3 64.95(3) 6_655 15_656
Cd3 Cd7 Ca3 164.93(4) 5 15_656
Cd9 Cd7 Ca3 134.94(5) 22 15_656
Cd9 Cd7 Ca3 61.25(5) 6_655 15_656
Cd7 Cd7 Ca3 61.80(3) 16_556 15_656
Cd7 Cd7 Ca3 61.77(3) 2_655 15_656
Cd7 Cd7 Ca3 114.04(5) 3_665 15_656
Ca3 Cd7 Ca3 123.39(7) 14_556 15_656
Cd11 Cd7 Ca1 98.42(7) . .
Cd3 Cd7 Ca1 62.86(4) 6_655 .
Cd3 Cd7 Ca1 62.86(4) 5 .
Cd9 Cd7 Ca1 62.09(4) 22 .
Cd9 Cd7 Ca1 62.09(4) 6_655 .
Cd7 Cd7 Ca1 154.86(6) 16_556 .
Cd7 Cd7 Ca1 111.58(5) 2_655 .
Cd7 Cd7 Ca1 111.58(5) 3_665 .
Ca3 Cd7 Ca1 116.36(5) 14_556 .
Ca3 Cd7 Ca1 116.36(5) 15_656 .
Cd3 Cd8 Cd3 58.92(4) 18_565 3_565
Cd3 Cd8 Cd3 97.89(2) 18_565 16
Cd3 Cd8 Cd3 128.384(10) 3_565 16
Cd3 Cd8 Cd3 128.384(10) 18_565 2_665
Cd3 Cd8 Cd3 97.89(2) 3_565 2_665
Cd3 Cd8 Cd3 128.384(10) 16 2_665
Cd3 Cd8 Cd3 128.384(10) 18_565 .
Cd3 Cd8 Cd3 97.89(2) 3_565 .
Cd3 Cd8 Cd3 58.92(4) 16 .
Cd3 Cd8 Cd3 97.89(2) 2_665 .
Cd3 Cd8 Cd3 97.89(2) 18_565 17_665
Cd3 Cd8 Cd3 128.384(10) 3_565 17_665
Cd3 Cd8 Cd3 97.89(2) 16 17_665
Cd3 Cd8 Cd3 58.92(4) 2_665 17_665
Cd3 Cd8 Cd3 128.384(10) . 17_665
Cd3 Cd8 Ca1 64.192(5) 18_565 14_565
Cd3 Cd8 Ca1 64.192(5) 3_565 14_565
Cd3 Cd8 Ca1 64.192(5) 16 14_565
Cd3 Cd8 Ca1 150.542(18) 2_665 14_565
Cd3 Cd8 Ca1 64.192(5) . 14_565
Cd3 Cd8 Ca1 150.542(18) 17_665 14_565
Cd3 Cd8 Ca1 64.192(5) 18_565 13_665
Cd3 Cd8 Ca1 64.192(5) 3_565 13_665
Cd3 Cd8 Ca1 150.542(18) 16 13_665
Cd3 Cd8 Ca1 64.192(5) 2_665 13_665
Cd3 Cd8 Ca1 150.542(18) . 13_665
Cd3 Cd8 Ca1 64.192(5) 17_665 13_665
Ca1 Cd8 Ca1 120.0 14_565 13_665
Cd3 Cd8 Ca1 150.542(18) 18_565 15
Cd3 Cd8 Ca1 150.542(18) 3_565 15
Cd3 Cd8 Ca1 64.192(5) 16 15
Cd3 Cd8 Ca1 64.192(5) 2_665 15
Cd3 Cd8 Ca1 64.192(5) . 15
Cd3 Cd8 Ca1 64.192(5) 17_665 15
Ca1 Cd8 Ca1 120.0 14_565 15
Ca1 Cd8 Ca1 120.0 13_665 15
Cd12 Cd9 Cd2 108.70(4) 2 .
Cd12 Cd9 Cd10 69.88(4) 2 2
Cd2 Cd9 Cd10 135.97(4) . 2
Cd12 Cd9 Cd3 130.10(4) 2 .
Cd2 Cd9 Cd3 60.26(3) . .
Cd10 Cd9 Cd3 153.90(3) 2 .
Cd12 Cd9 Cd5 159.91(3) 2 .
Cd2 Cd9 Cd5 60.11(3) . .
Cd10 Cd9 Cd5 105.66(4) 2 .
Cd3 Cd9 Cd5 61.50(3) . .
Cd12 Cd9 Cd11 61.11(4) 2 14_566
Cd2 Cd9 Cd11 159.87(3) . 14_566
Cd10 Cd9 Cd11 59.81(4) 2 14_566
Cd3 Cd9 Cd11 111.36(4) . 14_566
Cd5 Cd9 Cd11 134.76(4) . 14_566
Cd12 Cd9 Cd7 90.98(2) 2 5_565
Cd2 Cd9 Cd7 110.02(3) . 5_565
Cd10 Cd9 Cd7 113.98(4) 2 5_565
Cd3 Cd9 Cd7 56.58(3) . 5_565
Cd5 Cd9 Cd7 108.33(3) . 5_565
Cd11 Cd9 Cd7 55.87(4) 14_566 5_565
Cd12 Cd9 Ca3 136.87(5) 2 .
Cd2 Cd9 Ca3 112.30(3) . .
Cd10 Cd9 Ca3 89.13(4) 2 .
Cd3 Cd9 Ca3 64.81(4) . .
Cd5 Cd9 Ca3 60.61(6) . .
Cd11 Cd9 Ca3 75.77(5) 14_566 .
Cd7 Cd9 Ca3 63.00(7) 5_565 .
Cd12 Cd9 Cd4 56.86(4) 2 2
Cd2 Cd9 Cd4 53.81(3) . 2
Cd10 Cd9 Cd4 100.50(3) 2 2
Cd3 Cd9 Cd4 104.94(3) . 2
Cd5 Cd9 Cd4 106.59(4) . 2
Cd11 Cd9 Cd4 117.85(4) 14_566 2
Cd7 Cd9 Cd4 120.60(4) 5_565 2
Ca3 Cd9 Cd4 166.00(4) . 2
Cd12 Cd9 Ca2 97.96(4) 2 2
Cd2 Cd9 Ca2 64.93(5) . 2
Cd10 Cd9 Ca2 71.64(5) 2 2
Cd3 Cd9 Ca2 115.05(4) . 2
Cd5 Cd9 Ca2 62.55(4) . 2
Cd11 Cd9 Ca2 131.06(5) 14_566 2
Cd7 Cd9 Ca2 170.77(4) 5_565 2
Ca3 Cd9 Ca2 110.89(9) . 2
Cd4 Cd9 Ca2 63.54(5) 2 2
Cd12 Cd9 Ca1 68.99(6) 2 14_565
Cd2 Cd9 Ca1 62.41(3) . 14_565
Cd10 Cd9 Ca1 138.80(6) 2 14_565
Cd3 Cd9 Ca1 63.20(6) . 14_565
Cd5 Cd9 Ca1 113.74(5) . 14_565
Cd11 Cd9 Ca1 97.49(2) 14_566 14_565
Cd7 Cd9 Ca1 64.74(5) 5_565 14_565
Ca3 Cd9 Ca1 120.15(9) . 14_565
Cd4 Cd9 Ca1 57.63(6) 2 14_565
Ca2 Cd9 Ca1 116.43(6) 2 14_565
Cd12 Cd9 Cd13 122.27(4) 2 .
Cd2 Cd9 Cd13 104.73(3) . .
Cd10 Cd9 Cd13 53.46(4) 2 .
Cd3 Cd9 Cd13 107.20(3) . .
Cd5 Cd9 Cd13 52.87(3) . .
Cd11 Cd9 Cd13 95.21(3) 14_566 .
Cd7 Cd9 Cd13 119.49(3) 5_565 .
Ca3 Cd9 Cd13 58.42(7) . .
Cd4 Cd9 Cd13 119.92(4) 2 .
Ca2 Cd9 Cd13 57.11(5) 2 .
Ca1 Cd9 Cd13 166.31(4) 14_565 .
Cd13 Cd10 Cd13 66.08(7) 3 7_556
Cd13 Cd10 Cd9 115.91(4) 3 7_556
Cd13 Cd10 Cd9 72.51(3) 7_556 7_556
Cd13 Cd10 Cd9 72.51(3) 3 3
Cd13 Cd10 Cd9 115.91(4) 7_556 3
Cd9 Cd10 Cd9 170.67(7) 7_556 3
Cd13 Cd10 Cd9 115.91(4) 3 22
Cd13 Cd10 Cd9 72.51(3) 7_556 22
Cd9 Cd10 Cd9 94.14(3) 7_556 22
Cd9 Cd10 Cd9 85.10(3) 3 22
Cd13 Cd10 Cd9 72.51(3) 3 18_556
Cd13 Cd10 Cd9 115.91(4) 7_556 18_556
Cd9 Cd10 Cd9 85.10(3) 7_556 18_556
Cd9 Cd10 Cd9 94.14(3) 3 18_556
Cd9 Cd10 Cd9 170.67(7) 22 18_556
Cd13 Cd10 Cd11 175.09(5) 3 .
Cd13 Cd10 Cd11 109.01(4) 7_556 .
Cd9 Cd10 Cd11 61.31(3) 7_556 .
Cd9 Cd10 Cd11 110.59(5) 3 .
Cd9 Cd10 Cd11 61.31(3) 22 .
Cd9 Cd10 Cd11 110.59(5) 18_556 .
Cd13 Cd10 Cd11 109.01(4) 3 13_656
Cd13 Cd10 Cd11 175.09(5) 7_556 13_656
Cd9 Cd10 Cd11 110.59(5) 7_556 13_656
Cd9 Cd10 Cd11 61.31(3) 3 13_656
Cd9 Cd10 Cd11 110.59(5) 22 13_656
Cd9 Cd10 Cd11 61.31(3) 18_556 13_656
Cd11 Cd10 Cd11 75.90(6) . 13_656
Cd13 Cd10 Cd12 125.90(2) 3 13_656
Cd13 Cd10 Cd12 125.90(2) 7_556 13_656
Cd9 Cd10 Cd12 54.54(2) 7_556 13_656
Cd9 Cd10 Cd12 117.80(4) 3 13_656
Cd9 Cd10 Cd12 117.80(4) 22 13_656
Cd9 Cd10 Cd12 54.54(2) 18_556 13_656
Cd11 Cd10 Cd12 56.52(3) . 13_656
Cd11 Cd10 Cd12 56.52(3) 13_656 13_656
Cd13 Cd10 Cd12 125.90(2) 3 .
Cd13 Cd10 Cd12 125.90(2) 7_556 .
Cd9 Cd10 Cd12 117.80(4) 7_556 .
Cd9 Cd10 Cd12 54.54(2) 3 .
Cd9 Cd10 Cd12 54.54(2) 22 .
Cd9 Cd10 Cd12 117.80(4) 18_556 .
Cd11 Cd10 Cd12 56.52(3) . .
Cd11 Cd10 Cd12 56.52(3) 13_656 .
Cd12 Cd10 Cd12 91.22(5) 13_656 .
Cd13 Cd10 Ca2 57.61(4) 3 .
Cd13 Cd10 Ca2 57.61(4) 7_556 .
Cd9 Cd10 Ca2 127.96(4) 7_556 .
Cd9 Cd10 Ca2 59.26(3) 3 .
Cd9 Cd10 Ca2 59.26(3) 22 .
Cd9 Cd10 Ca2 127.96(4) 18_556 .
Cd11 Cd10 Ca2 120.26(3) . .
Cd11 Cd10 Ca2 120.26(3) 13_656 .
Cd12 Cd10 Ca2 175.34(6) 13_656 .
Cd12 Cd10 Ca2 84.11(5) . .
Cd13 Cd10 Ca2 57.61(4) 3 16_556
Cd13 Cd10 Ca2 57.61(4) 7_556 16_556
Cd9 Cd10 Ca2 59.26(3) 7_556 16_556
Cd9 Cd10 Ca2 127.96(4) 3 16_556
Cd9 Cd10 Ca2 127.96(4) 22 16_556
Cd9 Cd10 Ca2 59.26(3) 18_556 16_556
Cd11 Cd10 Ca2 120.26(3) . 16_556
Cd11 Cd10 Ca2 120.26(3) 13_656 16_556
Cd12 Cd10 Ca2 84.11(5) 13_656 16_556
Cd12 Cd10 Ca2 175.34(6) . 16_556
Ca2 Cd10 Ca2 100.55(10) . 16_556
Cd7 Cd11 Cd7 67.12(6) 16_556 .
Cd7 Cd11 Cd10 120.83(2) 16_556 .
Cd7 Cd11 Cd10 120.83(2) . .
Cd7 Cd11 Cd10 120.83(2) 16_556 13_656
Cd7 Cd11 Cd10 120.83(2) . 13_656
Cd10 Cd11 Cd10 104.10(6) . 13_656
Cd7 Cd11 Cd12 160.92(5) 16_556 .
Cd7 Cd11 Cd12 93.80(3) . .
Cd10 Cd11 Cd12 68.09(3) . .
Cd10 Cd11 Cd12 68.09(3) 13_656 .
Cd7 Cd11 Cd12 93.80(3) 16_556 13_656
Cd7 Cd11 Cd12 160.92(5) . 13_656
Cd10 Cd11 Cd12 68.09(3) . 13_656
Cd10 Cd11 Cd12 68.09(3) 13_656 13_656
Cd12 Cd11 Cd12 105.28(6) . 13_656
Cd7 Cd11 Cd9 63.90(3) 16_556 15_656
Cd7 Cd11 Cd9 110.49(5) . 15_656
Cd10 Cd11 Cd9 125.68(4) . 15_656
Cd10 Cd11 Cd9 58.87(2) 13_656 15_656
Cd12 Cd11 Cd9 126.91(4) . 15_656
Cd12 Cd11 Cd9 57.65(2) 13_656 15_656
Cd7 Cd11 Cd9 110.49(5) 16_556 22
Cd7 Cd11 Cd9 63.90(3) . 22
Cd10 Cd11 Cd9 58.87(2) . 22
Cd10 Cd11 Cd9 125.68(4) 13_656 22
Cd12 Cd11 Cd9 57.65(2) . 22
Cd12 Cd11 Cd9 126.91(4) 13_656 22
Cd9 Cd11 Cd9 173.82(7) 15_656 22
Cd7 Cd11 Cd9 63.90(3) 16_556 7_556
Cd7 Cd11 Cd9 110.49(5) . 7_556
Cd10 Cd11 Cd9 58.87(2) . 7_556
Cd10 Cd11 Cd9 125.68(4) 13_656 7_556
Cd12 Cd11 Cd9 126.91(4) . 7_556
Cd12 Cd11 Cd9 57.65(2) 13_656 7_556
Cd9 Cd11 Cd9 88.47(3) 15_656 7_556
Cd9 Cd11 Cd9 91.19(3) 22 7_556
Cd7 Cd11 Cd9 110.49(5) 16_556 6_655
Cd7 Cd11 Cd9 63.90(3) . 6_655
Cd10 Cd11 Cd9 125.68(4) . 6_655
Cd10 Cd11 Cd9 58.87(2) 13_656 6_655
Cd12 Cd11 Cd9 57.65(2) . 6_655
Cd12 Cd11 Cd9 126.91(4) 13_656 6_655
Cd9 Cd11 Cd9 91.19(3) 15_656 6_655
Cd9 Cd11 Cd9 88.47(3) 22 6_655
Cd9 Cd11 Cd9 173.82(7) 7_556 6_655
Cd7 Cd11 Ca3 57.28(5) 16_556 15_656
Cd7 Cd11 Ca3 57.28(5) . 15_656
Cd10 Cd11 Ca3 177.51(7) . 15_656
Cd10 Cd11 Ca3 78.39(6) 13_656 15_656
Cd12 Cd11 Ca3 113.18(3) . 15_656
Cd12 Cd11 Ca3 113.18(3) 13_656 15_656
Cd9 Cd11 Ca3 55.53(4) 15_656 15_656
Cd9 Cd11 Ca3 119.73(5) 22 15_656
Cd9 Cd11 Ca3 119.73(5) 7_556 15_656
Cd9 Cd11 Ca3 55.53(4) 6_655 15_656
Cd7 Cd11 Ca3 57.28(5) 16_556 14_556
Cd7 Cd11 Ca3 57.28(5) . 14_556
Cd10 Cd11 Ca3 78.39(6) . 14_556
Cd10 Cd11 Ca3 177.51(7) 13_656 14_556
Cd12 Cd11 Ca3 113.18(3) . 14_556
Cd12 Cd11 Ca3 113.18(3) 13_656 14_556
Cd9 Cd11 Ca3 119.73(5) 15_656 14_556
Cd9 Cd11 Ca3 55.53(4) 22 14_556
Cd9 Cd11 Ca3 55.53(4) 7_556 14_556
Cd9 Cd11 Ca3 119.73(5) 6_655 14_556
Ca3 Cd11 Ca3 99.12(12) 15_656 14_556
Cd9 Cd12 Cd9 170.55(6) 3 6_655
Cd9 Cd12 Cd9 86.45(3) 3 22
Cd9 Cd12 Cd9 92.77(3) 6_655 22
Cd9 Cd12 Cd9 92.77(3) 3 19_655
Cd9 Cd12 Cd9 86.45(3) 6_655 19_655
Cd9 Cd12 Cd9 170.55(6) 22 19_655
Cd9 Cd12 Cd4 68.44(3) 3 .
Cd9 Cd12 Cd4 119.96(4) 6_655 .
Cd9 Cd12 Cd4 68.44(3) 22 .
Cd9 Cd12 Cd4 119.96(4) 19_655 .
Cd9 Cd12 Cd4 119.96(4) 3 13_655
Cd9 Cd12 Cd4 68.44(3) 6_655 13_655
Cd9 Cd12 Cd4 119.96(4) 22 13_655
Cd9 Cd12 Cd4 68.44(3) 19_655 13_655
Cd4 Cd12 Cd4 73.56(6) . 13_655
Cd9 Cd12 Cd11 110.49(4) 3 .
Cd9 Cd12 Cd11 61.25(3) 6_655 .
Cd9 Cd12 Cd11 61.25(3) 22 .
Cd9 Cd12 Cd11 110.49(4) 19_655 .
Cd4 Cd12 Cd11 129.54(2) . .
Cd4 Cd12 Cd11 129.54(2) 13_655 .
Cd9 Cd12 Cd11 61.25(3) 3 13_656
Cd9 Cd12 Cd11 110.49(4) 6_655 13_656
Cd9 Cd12 Cd11 110.49(4) 22 13_656
Cd9 Cd12 Cd11 61.25(3) 19_655 13_656
Cd4 Cd12 Cd11 129.54(2) . 13_656
Cd4 Cd12 Cd11 129.54(2) 13_655 13_656
Cd11 Cd12 Cd11 74.72(6) . 13_656
Cd9 Cd12 Cd10 116.59(4) 3 13_656
Cd9 Cd12 Cd10 55.58(2) 6_655 13_656
Cd9 Cd12 Cd10 116.59(4) 22 13_656
Cd9 Cd12 Cd10 55.58(2) 19_655 13_656
Cd4 Cd12 Cd10 172.39(5) . 13_656
Cd4 Cd12 Cd10 98.83(3) 13_655 13_656
Cd11 Cd12 Cd10 55.39(3) . 13_656
Cd11 Cd12 Cd10 55.39(3) 13_656 13_656
Cd9 Cd12 Cd10 55.58(2) 3 .
Cd9 Cd12 Cd10 116.59(4) 6_655 .
Cd9 Cd12 Cd10 55.58(2) 22 .
Cd9 Cd12 Cd10 116.59(4) 19_655 .
Cd4 Cd12 Cd10 98.83(3) . .
Cd4 Cd12 Cd10 172.39(5) 13_655 .
Cd11 Cd12 Cd10 55.39(3) . .
Cd11 Cd12 Cd10 55.39(3) 13_656 .
Cd10 Cd12 Cd10 88.78(5) 13_656 .
Cd9 Cd12 Ca1 62.55(3) 3 13_655
Cd9 Cd12 Ca1 124.71(4) 6_655 13_655
Cd9 Cd12 Ca1 124.71(4) 22 13_655
Cd9 Cd12 Ca1 62.55(3) 19_655 13_655
Cd4 Cd12 Ca1 58.15(4) . 13_655
Cd4 Cd12 Ca1 58.15(4) 13_655 13_655
Cd11 Cd12 Ca1 168.57(6) . 13_655
Cd11 Cd12 Ca1 93.86(5) 13_656 13_655
Cd10 Cd12 Ca1 118.09(3) 13_656 13_655
Cd10 Cd12 Ca1 118.09(3) . 13_655
Cd9 Cd12 Ca1 124.71(4) 3 .
Cd9 Cd12 Ca1 62.55(3) 6_655 .
Cd9 Cd12 Ca1 62.55(3) 22 .
Cd9 Cd12 Ca1 124.71(4) 19_655 .
Cd4 Cd12 Ca1 58.15(4) . .
Cd4 Cd12 Ca1 58.15(4) 13_655 .
Cd11 Cd12 Ca1 93.86(5) . .
Cd11 Cd12 Ca1 168.57(6) 13_656 .
Cd10 Cd12 Ca1 118.09(3) 13_656 .
Cd10 Cd12 Ca1 118.09(3) . .
Ca1 Cd12 Ca1 97.57(9) 13_655 .
Cd5 Cd13 Cd5 109.28(5) 16_556 .
Cd5 Cd13 Cd10 108.85(4) 16_556 2
Cd5 Cd13 Cd10 108.85(4) . 2
Cd5 Cd13 Cd13 59.63(3) 16_556 20
Cd5 Cd13 Cd13 59.63(3) . 20
Cd10 Cd13 Cd13 153.04(3) 2 20
Cd5 Cd13 Cd15 107.61(5) 16_556 2
Cd5 Cd13 Cd15 107.61(5) . 2
Cd10 Cd13 Cd15 114.55(5) 2 2
Cd13 Cd13 Cd15 92.41(4) 20 2
Cd5 Cd13 Cd13 125.36(2) 16_556 9_556
Cd5 Cd13 Cd13 125.36(2) . 9_556
Cd10 Cd13 Cd13 56.96(3) 2 9_556
Cd13 Cd13 Cd13 150.0 20 9_556
Cd15 Cd13 Cd13 57.59(4) 2 9_556
Cd5 Cd13 Ca2 173.83(5) 16_556 2
Cd5 Cd13 Ca2 64.65(3) . 2
Cd10 Cd13 Ca2 73.20(5) 2 2
Cd13 Cd13 Ca2 115.89(4) 20 2
Cd15 Cd13 Ca2 76.15(5) 2 2
Cd13 Cd13 Ca2 60.74(3) 9_556 2
Cd5 Cd13 Ca2 64.65(3) 16_556 17_556
Cd5 Cd13 Ca2 173.83(5) . 17_556
Cd10 Cd13 Ca2 73.20(5) 2 17_556
Cd13 Cd13 Ca2 115.89(4) 20 17_556
Cd15 Cd13 Ca2 76.15(5) 2 17_556
Cd13 Cd13 Ca2 60.74(3) 9_556 17_556
Ca2 Cd13 Ca2 121.38(6) 2 17_556
Cd5 Cd13 Ca3 61.50(3) 16_556 .
Cd5 Cd13 Ca3 61.50(3) . .
Cd10 Cd13 Ca3 89.47(6) 2 .
Cd13 Cd13 Ca3 63.57(4) 20 .
Cd15 Cd13 Ca3 155.98(7) 2 .
Cd13 Cd13 Ca3 146.43(4) 9_556 .
Ca2 Cd13 Ca3 113.10(5) 2 .
Ca2 Cd13 Ca3 113.10(5) 17_556 .
Cd5 Cd13 Cd9 55.53(3) 16_556 16_556
Cd5 Cd13 Cd9 116.58(5) . 16_556
Cd10 Cd13 Cd9 54.03(3) 2 16_556
Cd13 Cd13 Cd9 106.76(2) 20 16_556
Cd15 Cd13 Cd9 135.71(3) 2 16_556
Cd13 Cd13 Cd9 96.58(2) 9_556 16_556
Ca2 Cd13 Cd9 125.23(7) 2 16_556
Ca2 Cd13 Cd9 59.56(5) 17_556 16_556
Ca3 Cd13 Cd9 58.39(4) . 16_556
Cd5 Cd13 Cd9 116.58(5) 16_556 .
Cd5 Cd13 Cd9 55.53(3) . .
Cd10 Cd13 Cd9 54.03(3) 2 .
Cd13 Cd13 Cd9 106.76(2) 20 .
Cd15 Cd13 Cd9 135.71(3) 2 .
Cd13 Cd13 Cd9 96.58(2) 9_556 .
Ca2 Cd13 Cd9 59.56(5) 2 .
Ca2 Cd13 Cd9 125.23(7) 17_556 .
Ca3 Cd13 Cd9 58.39(4) . .
Cd9 Cd13 Cd9 76.82(4) 16_556 .
Cd15 Cd14 Cd15 67.81(6) 15_556 2
Cd15 Cd14 Cd1 142.87(5) 15_556 .
Cd15 Cd14 Cd1 142.87(5) 2 .
Cd15 Cd14 Cd6 149.16(8) 15_556 2
Cd15 Cd14 Cd6 109.18(3) 2 2
Cd1 Cd14 Cd6 57.01(4) . 2
Cd15 Cd14 Cd6 109.18(3) 15_556 15
Cd15 Cd14 Cd6 149.16(8) 2 15
Cd1 Cd14 Cd6 57.01(4) . 15
Cd6 Cd14 Cd6 56.74(5) 2 15
Cd15 Cd14 Cd5 103.94(7) 15_556 .
Cd15 Cd14 Cd5 103.94(7) 2 .
Cd1 Cd14 Cd5 56.98(4) . .
Cd6 Cd14 Cd5 106.43(5) 2 .
Cd6 Cd14 Cd5 106.43(5) 15 .
Cd15 Cd14 Ca2 75.87(6) 15_556 6
Cd15 Cd14 Ca2 135.79(7) 2 6
Cd1 Cd14 Ca2 67.01(5) . 6
Cd6 Cd14 Ca2 114.91(6) 2 6
Cd6 Cd14 Ca2 66.59(5) 15 6
Cd5 Cd14 Ca2 60.97(4) . 6
Cd15 Cd14 Ca2 135.79(7) 15_556 2
Cd15 Cd14 Ca2 75.87(6) 2 2
Cd1 Cd14 Ca2 67.01(5) . 2
Cd6 Cd14 Ca2 66.59(5) 2 2
Cd6 Cd14 Ca2 114.91(6) 15 2
Cd5 Cd14 Ca2 60.97(4) . 2
Ca2 Cd14 Ca2 118.93(7) 6 2
Cd15 Cd14 Cd14 111.91(5) 15_556 6
Cd15 Cd14 Cd14 53.63(3) 2 6
Cd1 Cd14 Cd14 105.149(18) . 6
Cd6 Cd14 Cd14 55.681(18) 2 6
Cd6 Cd14 Cd14 105.02(4) 15 6
Cd5 Cd14 Cd14 119.989(1) . 6
Ca2 Cd14 Cd14 170.58(5) 6 6
Ca2 Cd14 Cd14 59.65(4) 2 6
Cd15 Cd14 Cd14 53.63(3) 15_556 5
Cd15 Cd14 Cd14 111.91(5) 2 5
Cd1 Cd14 Cd14 105.149(18) . 5
Cd6 Cd14 Cd14 105.02(3) 2 5
Cd6 Cd14 Cd14 55.681(18) 15 5
Cd5 Cd14 Cd14 119.989(1) . 5
Ca2 Cd14 Cd14 59.65(4) 6 5
Ca2 Cd14 Cd14 170.58(5) 2 5
Cd14 Cd14 Cd14 120.0 6 5
Cd15 Cd14 Ca4 74.9(3) 15_556 .
Cd15 Cd14 Ca4 74.9(3) 2 .
Cd1 Cd14 Ca4 124.4(4) . .
Cd6 Cd14 Ca4 74.8(4) 2 .
Cd6 Cd14 Ca4 74.8(4) 15 .
Cd5 Cd14 Ca4 178.6(4) . .
Ca2 Cd14 Ca4 119.26(8) 6 .
Ca2 Cd14 Ca4 119.26(8) 2 .
Cd14 Cd14 Ca4 60.042(13) 6 .
Cd14 Cd14 Ca4 60.042(12) 5 .
Cd14 Cd15 Cd14 169.86(12) 3 14_556
Cd14 Cd15 Cd14 72.75(5) 3 5
Cd14 Cd15 Cd14 106.31(4) 14_556 5
Cd14 Cd15 Cd14 106.31(4) 3 18_556
Cd14 Cd15 Cd14 72.75(5) 14_556 18_556
Cd14 Cd15 Cd14 169.86(12) 5 18_556
Cd14 Cd15 Cd13 113.11(6) 3 7_556
Cd14 Cd15 Cd13 75.92(5) 14_556 7_556
Cd14 Cd15 Cd13 75.92(5) 5 7_556
Cd14 Cd15 Cd13 113.11(6) 18_556 7_556
Cd14 Cd15 Cd13 75.92(5) 3 3
Cd14 Cd15 Cd13 113.11(6) 14_556 3
Cd14 Cd15 Cd13 113.11(6) 5 3
Cd14 Cd15 Cd13 75.92(5) 18_556 3
Cd13 Cd15 Cd13 64.82(7) 7_556 3
Cd14 Cd15 Cd15 56.09(3) 3 14_556
Cd14 Cd15 Cd15 118.00(5) 14_556 14_556
Cd14 Cd15 Cd15 118.00(5) 5 14_556
Cd14 Cd15 Cd15 56.09(3) 18_556 14_556
Cd13 Cd15 Cd15 152.41(4) 7_556 14_556
Cd13 Cd15 Cd15 87.59(4) 3 14_556
Cd14 Cd15 Cd15 118.00(5) 3 15_556
Cd14 Cd15 Cd15 56.09(3) 14_556 15_556
Cd14 Cd15 Cd15 56.09(3) 5 15_556
Cd14 Cd15 Cd15 118.00(5) 18_556 15_556
Cd13 Cd15 Cd15 87.59(4) 7_556 15_556
Cd13 Cd15 Cd15 152.41(4) 3 15_556
Cd15 Cd15 Cd15 120.0 14_556 15_556
Cd14 Cd15 Ca4 58.9(2) 3 .
Cd14 Cd15 Ca4 111.7(2) 14_556 .
Cd14 Cd15 Ca4 58.9(2) 5 .
Cd14 Cd15 Ca4 111.7(2) 18_556 .
Cd13 Cd15 Ca4 134.7(2) 7_556 .
Cd13 Cd15 Ca4 134.7(2) 3 .
Cd15 Cd15 Ca4 65.38(9) 14_556 .
Cd15 Cd15 Ca4 65.38(9) 15_556 .
Cd14 Cd15 Ca4 111.7(2) 3 13_556
Cd14 Cd15 Ca4 58.9(2) 14_556 13_556
Cd14 Cd15 Ca4 111.7(2) 5 13_556
Cd14 Cd15 Ca4 58.9(2) 18_556 13_556
Cd13 Cd15 Ca4 134.7(2) 7_556 13_556
Cd13 Cd15 Ca4 134.7(2) 3 13_556
Cd15 Cd15 Ca4 65.38(9) 14_556 13_556
Cd15 Cd15 Ca4 65.38(9) 15_556 13_556
Ca4 Cd15 Ca4 67.2(6) . 13_556
Cd14 Cd15 Ca2 130.58(7) 3 16_556
Cd14 Cd15 Ca2 57.92(4) 14_556 16_556
Cd14 Cd15 Ca2 130.58(7) 5 16_556
Cd14 Cd15 Ca2 57.92(4) 18_556 16_556
Cd13 Cd15 Ca2 55.29(5) 7_556 16_556
Cd13 Cd15 Ca2 55.29(5) 3 16_556
Cd15 Cd15 Ca2 109.71(2) 14_556 16_556
Cd15 Cd15 Ca2 109.71(2) 15_556 16_556
Ca4 Cd15 Ca2 166.0(3) . 16_556
Ca4 Cd15 Ca2 98.8(3) 13_556 16_556
Cd14 Cd15 Ca2 57.92(4) 3 .
Cd14 Cd15 Ca2 130.58(7) 14_556 .
Cd14 Cd15 Ca2 57.92(4) 5 .
Cd14 Cd15 Ca2 130.58(7) 18_556 .
Cd13 Cd15 Ca2 55.29(5) 7_556 .
Cd13 Cd15 Ca2 55.29(5) 3 .
Cd15 Cd15 Ca2 109.71(2) 14_556 .
Cd15 Cd15 Ca2 109.71(2) 15_556 .
Ca4 Cd15 Ca2 98.8(3) . .
Ca4 Cd15 Ca2 166.0(3) 13_556 .
Ca2 Cd15 Ca2 95.17(10) 16_556 .
Cd17 Cd16 Cd17 180.0 13 .
Cd17 Cd16 Ca4 0.0 13 13
Cd17 Cd16 Ca4 180.0 . 13
Cd17 Cd16 Ca4 180.0 13 .
Cd17 Cd16 Ca4 0.0 . .
Ca4 Cd16 Ca4 180.000(1) 13 .
Cd17 Cd16 Cd6 90.0 13 15
Cd17 Cd16 Cd6 90.0 . 15
Ca4 Cd16 Cd6 90.0 13 15
Ca4 Cd16 Cd6 90.0 . 15
Cd17 Cd16 Cd6 90.0 13 3
Cd17 Cd16 Cd6 90.0 . 3
Ca4 Cd16 Cd6 90.0 13 3
Ca4 Cd16 Cd6 90.0 . 3
Cd6 Cd16 Cd6 180.00(11) 15 3
Cd17 Cd16 Cd6 90.0 13 .
Cd17 Cd16 Cd6 90.0 . .
Ca4 Cd16 Cd6 90.0 13 .
Ca4 Cd16 Cd6 90.0 . .
Cd6 Cd16 Cd6 60.0 15 .
Cd6 Cd16 Cd6 120.0 3 .
Cd17 Cd16 Cd6 90.0 13 14
Cd17 Cd16 Cd6 90.0 . 14
Ca4 Cd16 Cd6 90.0 13 14
Ca4 Cd16 Cd6 90.0 . 14
Cd6 Cd16 Cd6 120.0 15 14
Cd6 Cd16 Cd6 60.0 3 14
Cd6 Cd16 Cd6 60.0 . 14
Cd17 Cd16 Cd6 90.0 13 2
Cd17 Cd16 Cd6 90.0 . 2
Ca4 Cd16 Cd6 90.0 13 2
Ca4 Cd16 Cd6 90.0 . 2
Cd6 Cd16 Cd6 60.0 15 2
Cd6 Cd16 Cd6 120.0 3 2
Cd6 Cd16 Cd6 120.0 . 2
Cd6 Cd16 Cd6 180.0 14 2
Cd17 Cd16 Cd6 90.0 13 13
Cd17 Cd16 Cd6 90.0 . 13
Ca4 Cd16 Cd6 90.0 13 13
Ca4 Cd16 Cd6 90.0 . 13
Cd6 Cd16 Cd6 120.0 15 13
Cd6 Cd16 Cd6 60.0 3 13
Cd6 Cd16 Cd6 180.0 . 13
Cd6 Cd16 Cd6 120.0 14 13
Cd6 Cd16 Cd6 60.0 2 13
Cd16 Cd17 Cd17 0.0 . 13
Cd16 Cd17 Ca4 180.000(1) . .
Cd17 Cd17 Ca4 180.000(1) 13 .
Cd16 Cd17 Cd6 73.0(2) . 3
Cd17 Cd17 Cd6 73.0(2) 13 3
Ca4 Cd17 Cd6 107.0(2) . 3
Cd16 Cd17 Cd6 73.0(2) . 15
Cd17 Cd17 Cd6 73.0(2) 13 15
Ca4 Cd17 Cd6 107.0(2) . 15
Cd6 Cd17 Cd6 146.1(4) 3 15
Cd16 Cd17 Cd6 73.0(2) . 14
Cd17 Cd17 Cd6 73.0(2) 13 14
Ca4 Cd17 Cd6 107.0(2) . 14
Cd6 Cd17 Cd6 57.14(7) 3 14
Cd6 Cd17 Cd6 111.85(18) 15 14
Cd16 Cd17 Cd6 73.0(2) . .
Cd17 Cd17 Cd6 73.0(2) 13 .
Ca4 Cd17 Cd6 107.0(2) . .
Cd6 Cd17 Cd6 111.85(18) 3 .
Cd6 Cd17 Cd6 57.14(7) 15 .
Cd6 Cd17 Cd6 57.14(7) 14 .
Cd16 Cd17 Cd6 73.0(2) . 2
Cd17 Cd17 Cd6 73.0(2) 13 2
Ca4 Cd17 Cd6 107.0(2) . 2
Cd6 Cd17 Cd6 111.85(18) 3 2
Cd6 Cd17 Cd6 57.14(7) 15 2
Cd6 Cd17 Cd6 146.1(4) 14 2
Cd6 Cd17 Cd6 111.85(18) . 2
Cd16 Cd17 Cd6 73.0(2) . 13
Cd17 Cd17 Cd6 73.0(2) 13 13
Ca4 Cd17 Cd6 107.0(2) . 13
Cd6 Cd17 Cd6 57.14(7) 3 13
Cd6 Cd17 Cd6 111.85(18) 15 13
Cd6 Cd17 Cd6 111.85(18) 14 13
Cd6 Cd17 Cd6 146.1(4) . 13
Cd6 Cd17 Cd6 57.14(7) 2 13
Cd16 Cd17 Ca4 0.000(1) . 13
Cd17 Cd17 Ca4 0.0 13 13
Ca4 Cd17 Ca4 180.000(1) . 13
Cd6 Cd17 Ca4 73.0(2) 3 13
Cd6 Cd17 Ca4 73.0(2) 15 13
Cd6 Cd17 Ca4 73.0(2) 14 13
Cd6 Cd17 Ca4 73.0(2) . 13
Cd6 Cd17 Ca4 73.0(2) 2 13
Cd6 Cd17 Ca4 73.0(2) 13 13
Cd4 Ca1 Cd4 66.43(9) 13_655 .
Cd4 Ca1 Cd2 51.09(4) 13_655 15_655
Cd4 Ca1 Cd2 117.52(11) . 15_655
Cd4 Ca1 Cd2 117.52(11) 13_655 7
Cd4 Ca1 Cd2 51.09(4) . 7
Cd2 Ca1 Cd2 168.60(13) 15_655 7
Cd4 Ca1 Cd8 146.78(4) 13_655 13_665
Cd4 Ca1 Cd8 146.78(4) . 13_665
Cd2 Ca1 Cd8 95.70(7) 15_655 13_665
Cd2 Ca1 Cd8 95.70(7) 7 13_665
Cd4 Ca1 Cd3 97.38(3) 13_655 6_655
Cd4 Ca1 Cd3 150.04(6) . 6_655
Cd2 Ca1 Cd3 52.33(3) 15_655 6_655
Cd2 Ca1 Cd3 136.82(8) 7 6_655
Cd8 Ca1 Cd3 53.52(5) 13_665 6_655
Cd4 Ca1 Cd3 97.38(3) 13_655 15_655
Cd4 Ca1 Cd3 150.04(6) . 15_655
Cd2 Ca1 Cd3 52.33(3) 15_655 15_655
Cd2 Ca1 Cd3 136.82(8) 7 15_655
Cd8 Ca1 Cd3 53.52(5) 13_665 15_655
Cd3 Ca1 Cd3 52.11(5) 6_655 15_655
Cd4 Ca1 Cd3 150.04(6) 13_655 5
Cd4 Ca1 Cd3 97.38(3) . 5
Cd2 Ca1 Cd3 136.82(8) 15_655 5
Cd2 Ca1 Cd3 52.33(3) 7 5
Cd8 Ca1 Cd3 53.52(5) 13_665 5
Cd3 Ca1 Cd3 84.67(8) 6_655 5
Cd3 Ca1 Cd3 107.04(11) 15_655 5
Cd4 Ca1 Cd3 150.04(6) 13_655 14
Cd4 Ca1 Cd3 97.38(3) . 14
Cd2 Ca1 Cd3 136.82(8) 15_655 14
Cd2 Ca1 Cd3 52.33(3) 7 14
Cd8 Ca1 Cd3 53.52(5) 13_665 14
Cd3 Ca1 Cd3 107.04(11) 6_655 14
Cd3 Ca1 Cd3 84.67(8) 15_655 14
Cd3 Ca1 Cd3 52.11(5) 5 14
Cd4 Ca1 Cd9 59.12(4) 13_655 6_655
Cd4 Ca1 Cd9 98.96(8) . 6_655
Cd2 Ca1 Cd9 51.033(17) 15_655 6_655
Cd2 Ca1 Cd9 125.90(4) 7 6_655
Cd8 Ca1 Cd9 102.34(6) 13_665 6_655
Cd3 Ca1 Cd9 51.74(2) 6_655 6_655
Cd3 Ca1 Cd9 92.90(3) 15_655 6_655
Cd3 Ca1 Cd9 101.73(4) 5 6_655
Cd3 Ca1 Cd9 150.84(9) 14 6_655
Cd4 Ca1 Cd9 59.12(4) 13_655 15_655
Cd4 Ca1 Cd9 98.96(8) . 15_655
Cd2 Ca1 Cd9 51.033(17) 15_655 15_655
Cd2 Ca1 Cd9 125.90(4) 7 15_655
Cd8 Ca1 Cd9 102.34(6) 13_665 15_655
Cd3 Ca1 Cd9 92.90(3) 6_655 15_655
Cd3 Ca1 Cd9 51.74(2) 15_655 15_655
Cd3 Ca1 Cd9 150.84(9) 5 15_655
Cd3 Ca1 Cd9 101.73(4) 14 15_655
Cd9 Ca1 Cd9 99.37(4) 6_655 15_655
Cd4 Ca1 Cd9 98.96(8) 13_655 7
Cd4 Ca1 Cd9 59.12(4) . 7
Cd2 Ca1 Cd9 125.90(4) 15_655 7
Cd2 Ca1 Cd9 51.033(17) 7 7
Cd8 Ca1 Cd9 102.34(6) 13_665 7
Cd3 Ca1 Cd9 150.84(10) 6_655 7
Cd3 Ca1 Cd9 101.73(4) 15_655 7
Cd3 Ca1 Cd9 92.90(3) 5 7
Cd3 Ca1 Cd9 51.74(2) 14 7
Cd9 Ca1 Cd9 155.33(13) 6_655 7
Cd9 Ca1 Cd9 75.28(3) 15_655 7
Cd13 Ca2 Cd13 58.52(6) 7_556 3
Cd13 Ca2 Cd5 52.63(3) 7_556 5
Cd13 Ca2 Cd5 111.12(8) 3 5
Cd13 Ca2 Cd5 111.12(8) 7_556 3
Cd13 Ca2 Cd5 52.63(3) 3 3
Cd5 Ca2 Cd5 163.38(10) 5 3
Cd13 Ca2 Cd9 63.33(5) 7_556 22
Cd13 Ca2 Cd9 97.61(8) 3 22
Cd5 Ca2 Cd9 53.80(3) 5 22
Cd5 Ca2 Cd9 125.90(8) 3 22
Cd13 Ca2 Cd9 97.61(8) 7_556 3
Cd13 Ca2 Cd9 63.33(5) 3 3
Cd5 Ca2 Cd9 125.90(8) 5 3
Cd5 Ca2 Cd9 53.80(3) 3 3
Cd9 Ca2 Cd9 72.99(6) 22 3
Cd13 Ca2 Cd14 94.70(8) 7_556 3
Cd13 Ca2 Cd14 65.67(6) 3 3
Cd5 Ca2 Cd14 116.61(8) 5 3
Cd5 Ca2 Cd14 56.49(4) 3 3
Cd9 Ca2 Cd14 157.77(10) 22 3
Cd9 Ca2 Cd14 108.94(4) 3 3
Cd13 Ca2 Cd14 65.67(6) 7_556 5
Cd13 Ca2 Cd14 94.70(8) 3 5
Cd5 Ca2 Cd14 56.49(4) 5 5
Cd5 Ca2 Cd14 116.61(8) 3 5
Cd9 Ca2 Cd14 108.94(4) 22 5
Cd9 Ca2 Cd14 157.77(10) 3 5
Cd14 Ca2 Cd14 60.71(7) 3 5
Cd13 Ca2 Cd2 149.01(9) 7_556 3
Cd13 Ca2 Cd2 99.49(4) 3 3
Cd5 Ca2 Cd2 142.70(9) 5 3
Cd5 Ca2 Cd2 52.69(3) 3 3
Cd9 Ca2 Cd2 102.65(8) 22 3
Cd9 Ca2 Cd2 51.43(3) 3 3
Cd14 Ca2 Cd2 94.85(4) 3 3
Cd14 Ca2 Cd2 143.16(9) 5 3
Cd13 Ca2 Cd2 99.49(4) 7_556 7
Cd13 Ca2 Cd2 149.01(9) 3 7
Cd5 Ca2 Cd2 52.69(3) 5 7
Cd5 Ca2 Cd2 142.70(9) 3 7
Cd9 Ca2 Cd2 51.43(3) 22 7
Cd9 Ca2 Cd2 102.65(8) 3 7
Cd14 Ca2 Cd2 143.16(9) 3 7
Cd14 Ca2 Cd2 94.85(4) 5 7
Cd2 Ca2 Cd2 90.18(7) 3 7
Cd13 Ca2 Cd1 97.36(4) 7_556 14
Cd13 Ca2 Cd1 144.92(9) 3 14
Cd5 Ca2 Cd1 50.54(3) 5 14
Cd5 Ca2 Cd1 139.61(9) 3 14
Cd9 Ca2 Cd1 92.01(3) 22 14
Cd9 Ca2 Cd1 151.03(9) 3 14
Cd14 Ca2 Cd1 94.36(8) 3 14
Cd14 Ca2 Cd1 50.39(4) 5 14
Cd2 Ca2 Cd1 111.20(8) 3 14
Cd2 Ca2 Cd1 50.32(4) 7 14
Cd13 Ca2 Cd1 144.92(9) 7_556 3
Cd13 Ca2 Cd1 97.36(4) 3 3
Cd5 Ca2 Cd1 139.61(9) 5 3
Cd5 Ca2 Cd1 50.54(3) 3 3
Cd9 Ca2 Cd1 151.03(9) 22 3
Cd9 Ca2 Cd1 92.01(3) 3 3
Cd14 Ca2 Cd1 50.39(4) 3 3
Cd14 Ca2 Cd1 94.36(8) 5 3
Cd2 Ca2 Cd1 50.32(4) 3 3
Cd2 Ca2 Cd1 111.20(8) 7 3
Cd1 Ca2 Cd1 89.83(7) 14 3
Cd5 Ca3 Cd5 95.88(12) . 16_556
Cd5 Ca3 Cd9 55.11(3) . .
Cd5 Ca3 Cd9 113.25(9) 16_556 .
Cd5 Ca3 Cd9 113.25(9) . 11_556
Cd5 Ca3 Cd9 55.11(3) 16_556 11_556
Cd9 Ca3 Cd9 164.79(14) . 11_556
Cd5 Ca3 Cd9 113.25(9) . 16_556
Cd5 Ca3 Cd9 55.11(3) 16_556 16_556
Cd9 Ca3 Cd9 81.24(3) . 16_556
Cd9 Ca3 Cd9 96.74(3) 11_556 16_556
Cd5 Ca3 Cd9 55.11(3) . 20
Cd5 Ca3 Cd9 113.25(9) 16_556 20
Cd9 Ca3 Cd9 96.74(4) . 20
Cd9 Ca3 Cd9 81.24(3) 11_556 20
Cd9 Ca3 Cd9 164.79(14) 16_556 20
Cd5 Ca3 Cd13 53.14(6) . .
Cd5 Ca3 Cd13 53.14(6) 16_556 .
Cd9 Ca3 Cd13 63.18(5) . .
Cd9 Ca3 Cd13 102.37(9) 11_556 .
Cd9 Ca3 Cd13 63.18(5) 16_556 .
Cd9 Ca3 Cd13 102.37(9) 20 .
Cd5 Ca3 Cd13 53.14(6) . 20
Cd5 Ca3 Cd13 53.14(6) 16_556 20
Cd9 Ca3 Cd13 102.37(9) . 20
Cd9 Ca3 Cd13 63.18(5) 11_556 20
Cd9 Ca3 Cd13 102.37(9) 16_556 20
Cd9 Ca3 Cd13 63.18(5) 20 20
Cd13 Ca3 Cd13 52.86(8) . 20
Cd5 Ca3 Cd7 148.10(3) . 15_556
Cd5 Ca3 Cd7 98.47(3) 16_556 15_556
Cd9 Ca3 Cd7 139.43(12) . 15_556
Cd9 Ca3 Cd7 55.75(3) 11_556 15_556
Cd9 Ca3 Cd7 98.29(6) 16_556 15_556
Cd9 Ca3 Cd7 93.01(5) 20 15_556
Cd13 Ca3 Cd7 151.21(5) . 15_556
Cd13 Ca3 Cd7 117.09(3) 20 15_556
Cd5 Ca3 Cd7 98.47(3) . 6
Cd5 Ca3 Cd7 148.10(3) 16_556 6
Cd9 Ca3 Cd7 98.29(6) . 6
Cd9 Ca3 Cd7 93.01(5) 11_556 6
Cd9 Ca3 Cd7 139.43(12) 16_556 6
Cd9 Ca3 Cd7 55.75(3) 20 6
Cd13 Ca3 Cd7 151.21(5) . 6
Cd13 Ca3 Cd7 117.09(3) 20 6
Cd7 Ca3 Cd7 56.41(6) 15_556 6
Cd5 Ca3 Cd7 148.10(3) . 14_566
Cd5 Ca3 Cd7 98.47(3) 16_556 14_566
Cd9 Ca3 Cd7 93.01(5) . 14_566
Cd9 Ca3 Cd7 98.29(6) 11_556 14_566
Cd9 Ca3 Cd7 55.75(3) 16_556 14_566
Cd9 Ca3 Cd7 139.43(12) 20 14_566
Cd13 Ca3 Cd7 117.09(3) . 14_566
Cd13 Ca3 Cd7 151.21(5) 20 14_566
Cd7 Ca3 Cd7 56.46(7) 15_556 14_566
Cd7 Ca3 Cd7 83.93(10) 6 14_566
Cd5 Ca3 Cd7 98.47(3) . 5_565
Cd5 Ca3 Cd7 148.10(3) 16_556 5_565
Cd9 Ca3 Cd7 55.75(3) . 5_565
Cd9 Ca3 Cd7 139.43(12) 11_556 5_565
Cd9 Ca3 Cd7 93.01(5) 16_556 5_565
Cd9 Ca3 Cd7 98.29(6) 20 5_565
Cd13 Ca3 Cd7 117.09(3) . 5_565
Cd13 Ca3 Cd7 151.21(5) 20 5_565
Cd7 Ca3 Cd7 83.93(10) 15_556 5_565
Cd7 Ca3 Cd7 56.46(7) 6 5_565
Cd7 Ca3 Cd7 56.41(6) 14_566 5_565
Cd17 Ca4 Cd16 0.0 . .
Cd17 Ca4 Cd14 87.1(4) . 4
Cd16 Ca4 Cd14 87.1(4) . 4
Cd17 Ca4 Cd14 87.1(4) . .
Cd16 Ca4 Cd14 87.1(4) . .
Cd14 Ca4 Cd14 174.2(8) 4 .
Cd17 Ca4 Cd14 87.1(4) . 6
Cd16 Ca4 Cd14 87.1(4) . 6
Cd14 Ca4 Cd14 119.75(7) 4 6
Cd14 Ca4 Cd14 59.92(2) . 6
Cd17 Ca4 Cd14 87.1(4) . 2
Cd16 Ca4 Cd14 87.1(4) . 2
Cd14 Ca4 Cd14 59.92(2) 4 2
Cd14 Ca4 Cd14 119.75(7) . 2
Cd14 Ca4 Cd14 59.92(2) 6 2
Cd17 Ca4 Cd14 87.1(4) . 5
Cd16 Ca4 Cd14 87.1(4) . 5
Cd14 Ca4 Cd14 119.75(7) 4 5
Cd14 Ca4 Cd14 59.92(2) . 5
Cd14 Ca4 Cd14 119.75(7) 6 5
Cd14 Ca4 Cd14 174.2(8) 2 5
Cd17 Ca4 Cd14 87.1(4) . 3
Cd16 Ca4 Cd14 87.1(4) . 3
Cd14 Ca4 Cd14 59.92(2) 4 3
Cd14 Ca4 Cd14 119.75(7) . 3
Cd14 Ca4 Cd14 174.2(8) 6 3
Cd14 Ca4 Cd14 119.75(7) 2 3
Cd14 Ca4 Cd14 59.92(2) 5 3
Cd17 Ca4 Cd17 0.000(1) . 13
Cd16 Ca4 Cd17 0.0 . 13
Cd14 Ca4 Cd17 87.1(4) 4 13
Cd14 Ca4 Cd17 87.1(4) . 13
Cd14 Ca4 Cd17 87.1(4) 6 13
Cd14 Ca4 Cd17 87.1(4) 2 13
Cd14 Ca4 Cd17 87.1(4) 5 13
Cd14 Ca4 Cd17 87.1(4) 3 13
Cd17 Ca4 Cd15 123.6(3) . 15_556
Cd16 Ca4 Cd15 123.6(3) . 15_556
Cd14 Ca4 Cd15 138.4(5) 4 15_556
Cd14 Ca4 Cd15 46.15(12) . 15_556
Cd14 Ca4 Cd15 91.6(2) 6 15_556
Cd14 Ca4 Cd15 138.4(5) 2 15_556
Cd14 Ca4 Cd15 46.15(12) 5 15_556
Cd14 Ca4 Cd15 91.6(2) 3 15_556
Cd17 Ca4 Cd15 123.6(3) 13 15_556
Cd17 Ca4 Cd15 123.6(3) . 2
Cd16 Ca4 Cd15 123.6(3) . 2
Cd14 Ca4 Cd15 138.4(5) 4 2
Cd14 Ca4 Cd15 46.15(12) . 2
Cd14 Ca4 Cd15 46.15(12) 6 2
Cd14 Ca4 Cd15 91.6(2) 2 2
Cd14 Ca4 Cd15 91.6(2) 5 2
Cd14 Ca4 Cd15 138.4(5) 3 2
Cd17 Ca4 Cd15 123.6(3) 13 2
Cd15 Ca4 Cd15 49.24(18) 15_556 2
Cd17 Ca4 Cd15 123.6(3) . .
Cd16 Ca4 Cd15 123.6(3) . .
Cd14 Ca4 Cd15 91.6(2) 4 .
Cd14 Ca4 Cd15 91.6(2) . .
Cd14 Ca4 Cd15 138.4(5) 6 .
Cd14 Ca4 Cd15 138.4(5) 2 .
Cd14 Ca4 Cd15 46.15(12) 5 .
Cd14 Ca4 Cd15 46.15(12) 3 .
Cd17 Ca4 Cd15 123.6(3) 13 .
Cd15 Ca4 Cd15 49.24(18) 15_556 .
Cd15 Ca4 Cd15 92.4(4) 2 .

loop_
_geom_bond_atom_site_label_1
_geom_bond_atom_site_label_2
_geom_bond_distance
_geom_bond_site_symmetry_2
Cd1 Cd6 2.7872(14) 15
Cd1 Cd6 2.7872(14) 2
Cd1 Cd5 2.8609(12) .
Cd1 Cd5 2.8609(12) 16
Cd1 Cd14 2.8720(15) 16
Cd1 Cd14 2.8720(15) .
Cd1 Cd2 2.8756(15) 20
Cd1 Cd2 2.8756(15) .
Cd1 Ca2 3.432(2) 6
Cd1 Ca2 3.432(2) 15
Cd1 Ca2 3.432(2) 17
Cd1 Ca2 3.432(2) 2
Cd2 Cd4 2.7953(12) 2
Cd2 Cd9 2.8729(9) .
Cd2 Cd9 2.8729(9) 16
Cd2 Cd3 2.9161(11) .
Cd2 Cd3 2.9161(11) 16
Cd2 Cd5 2.9248(10) .
Cd2 Cd5 2.9248(10) 16
Cd2 Cd2 2.9884(18) 20
Cd2 Ca1 3.2749(11) 14_565
Cd2 Ca2 3.328(2) 17
Cd2 Ca2 3.328(2) 2
Cd3 Cd7 2.8491(10) 6
Cd3 Cd7 2.8491(10) 5_565
Cd3 Cd2 2.9161(11) 20
Cd3 Cd3 2.9315(19) 16
Cd3 Cd9 2.9357(9) .
Cd3 Cd9 2.9357(9) 20
Cd3 Cd8 2.9805(10) .
Cd3 Cd5 3.0173(14) .
Cd3 Ca3 3.3294(15) .
Cd3 Ca1 3.337(2) 14_565
Cd3 Ca1 3.337(2) 15
Cd4 Cd2 2.7953(12) 3
Cd4 Cd2 2.7953(12) 7
Cd4 Cd12 2.9334(15) .
Cd4 Cd12 2.9334(15) 13_655
Cd4 Ca1 3.206(3) 13_655
Cd4 Ca1 3.206(3) .
Cd4 Cd9 3.2580(9) 18
Cd4 Cd9 3.2580(9) 22
Cd4 Cd9 3.2580(9) 3
Cd4 Cd9 3.2580(9) 7
Cd4 Ca2 3.449(3) 16
Cd4 Ca2 3.449(3) .
Cd5 Cd13 2.8674(11) 20
Cd5 Cd13 2.8674(11) .
Cd5 Cd2 2.9248(10) 20
Cd5 Cd9 2.9651(10) 20
Cd5 Cd9 2.9651(10) .
Cd5 Cd14 3.110(2) .
Cd5 Ca3 3.150(3) .
Cd5 Ca2 3.2608(8) 2
Cd5 Ca2 3.2608(8) 6
Cd6 Cd1 2.7872(14) 14
Cd6 Cd1 2.7872(14) 3
Cd6 Cd6 2.8185(16) 14
Cd6 Cd16 2.8185(16) .
Cd6 Cd6 2.8185(16) 15
Cd6 Cd17 2.947(3) 13
Cd6 Cd17 2.947(3) .
Cd6 Cd14 2.9660(13) 5
Cd6 Cd14 2.9660(13) 18
Cd6 Cd14 2.9660(13) 14
Cd6 Cd14 2.9660(13) 3
Cd6 Ca2 3.457(3) .
Cd7 Cd11 2.8297(17) .
Cd7 Cd3 2.8491(10) 6_655
Cd7 Cd3 2.8491(10) 5
Cd7 Cd9 3.0701(12) 22
Cd7 Cd9 3.0701(12) 6_655
Cd7 Cd7 3.128(2) 16_556
Cd7 Cd7 3.1312(19) 2_655
Cd7 Cd7 3.1312(19) 3_665
Cd7 Ca3 3.310(3) 14_556
Cd7 Ca3 3.310(3) 15_656
Cd7 Ca1 3.469(2) .
Cd8 Cd3 2.9805(10) 18_565
Cd8 Cd3 2.9805(10) 3_565
Cd8 Cd3 2.9805(10) 16
Cd8 Cd3 2.9805(10) 2_665
Cd8 Cd3 2.9805(10) 17_665
Cd8 Ca1 3.282(4) 14_565
Cd8 Ca1 3.282(4) 13_665
Cd8 Ca1 3.282(4) 15
Cd9 Cd12 2.8593(8) 2
Cd9 Cd10 2.8957(8) 2
Cd9 Cd11 2.9675(8) 14_566
Cd9 Cd7 3.0701(12) 5_565
Cd9 Ca3 3.2565(10) .
Cd9 Cd4 3.2580(9) 2
Cd9 Ca2 3.293(2) 2
Cd9 Ca1 3.3900(12) 14_565
Cd9 Cd13 3.4125(16) .
Cd10 Cd13 2.875(2) 3
Cd10 Cd13 2.875(2) 7_556
Cd10 Cd9 2.8957(8) 7_556
Cd10 Cd9 2.8957(8) 3
Cd10 Cd9 2.8957(8) 22
Cd10 Cd9 2.8957(8) 18_556
Cd10 Cd11 2.9240(17) .
Cd10 Cd11 2.9240(17) 13_656
Cd10 Cd12 3.2962(16) 13_656
Cd10 Cd12 3.2962(16) .
Cd10 Ca2 3.636(3) .
Cd10 Ca2 3.636(3) 16_556
Cd11 Cd7 2.8297(17) 16_556
Cd11 Cd10 2.9240(17) 13_656
Cd11 Cd12 2.9635(15) .
Cd11 Cd12 2.9634(15) 13_656
Cd11 Cd9 2.9675(8) 15_656
Cd11 Cd9 2.9675(8) 22
Cd11 Cd9 2.9675(8) 7_556
Cd11 Cd9 2.9675(8) 6_655
Cd11 Ca3 3.8287(18) 15_656
Cd11 Ca3 3.8287(18) 14_556
Cd12 Cd9 2.8593(8) 3
Cd12 Cd9 2.8593(8) 6_655
Cd12 Cd9 2.8593(8) 22
Cd12 Cd9 2.8593(8) 19_655
Cd12 Cd4 2.9334(15) 13_655
Cd12 Cd11 2.9634(15) 13_656
Cd12 Cd10 3.2962(16) 13_656
Cd12 Ca1 3.566(3) 13_655
Cd12 Ca1 3.566(3) .
Cd13 Cd5 2.8674(11) 16_556
Cd13 Cd10 2.875(2) 2
Cd13 Cd13 2.900(3) 20
Cd13 Cd15 2.924(3) 2
Cd13 Cd13 3.135(2) 9_556
Cd13 Ca2 3.207(3) 2
Cd13 Ca2 3.207(3) 17_556
Cd13 Ca3 3.258(4) .
Cd13 Cd9 3.4125(16) 16_556
Cd14 Cd15 2.8197(11) 15_556
Cd14 Cd15 2.8197(11) 2
Cd14 Cd6 2.9660(13) 2
Cd14 Cd6 2.9660(13) 15
Cd14 Ca2 3.309(3) 6
Cd14 Ca2 3.309(3) 2
Cd14 Cd14 3.3445(18) 6
Cd14 Cd14 3.3445(18) 5
Cd14 Ca4 3.349(2) .
Cd15 Cd14 2.8197(11) 3
Cd15 Cd14 2.8197(11) 14_556
Cd15 Cd14 2.8197(11) 5
Cd15 Cd14 2.8197(11) 18_556
Cd15 Cd13 2.924(3) 7_556
Cd15 Cd13 2.924(3) 3
Cd15 Cd15 3.146(2) 14_556
Cd15 Cd15 3.146(2) 15_556
Cd15 Ca4 3.776(13) .
Cd15 Ca4 3.776(13) 13_556
Cd15 Ca2 3.788(3) 16_556
Cd15 Ca2 3.788(3) .
Cd16 Cd17 0.860(11) 13
Cd16 Cd17 0.860(11) .
Cd16 Ca4 2.62(2) 13
Cd16 Ca4 2.62(2) .
Cd16 Cd6 2.8185(16) 15
Cd16 Cd6 2.8185(16) 3
Cd16 Cd6 2.8185(16) 14
Cd16 Cd6 2.8185(16) 2
Cd16 Cd6 2.8185(16) 13
Cd17 Cd17 1.72(2) 13
Cd17 Ca4 1.76(3) .
Cd17 Cd6 2.947(3) 3
Cd17 Cd6 2.947(3) 15
Cd17 Cd6 2.947(3) 14
Cd17 Cd6 2.947(3) 2
Cd17 Cd6 2.947(3) 13
Cd17 Ca4 3.48(3) 13
Ca1 Cd4 3.206(3) 13_655
Ca1 Cd2 3.2749(11) 15_655
Ca1 Cd2 3.2749(11) 7
Ca1 Cd8 3.282(4) 13_665
Ca1 Cd3 3.337(2) 6_655
Ca1 Cd3 3.337(2) 15_655
Ca1 Cd3 3.337(2) 5
Ca1 Cd3 3.337(2) 14
Ca1 Cd9 3.3900(12) 6_655
Ca1 Cd9 3.3900(12) 15_655
Ca1 Cd9 3.3900(12) 7
Ca2 Cd13 3.207(3) 7_556
Ca2 Cd13 3.207(3) 3
Ca2 Cd5 3.2608(8) 5
Ca2 Cd5 3.2608(8) 3
Ca2 Cd9 3.293(2) 22
Ca2 Cd9 3.293(2) 3
Ca2 Cd14 3.309(3) 3
Ca2 Cd14 3.309(3) 5
Ca2 Cd2 3.328(2) 3
Ca2 Cd2 3.328(2) 7
Ca2 Cd1 3.432(2) 14
Ca2 Cd1 3.432(2) 3
Ca3 Cd5 3.150(3) 16_556
Ca3 Cd9 3.2565(10) 11_556
Ca3 Cd9 3.2565(10) 16_556
Ca3 Cd9 3.2565(10) 20
Ca3 Cd13 3.258(4) 20
Ca3 Cd7 3.310(3) 15_556
Ca3 Cd7 3.310(3) 6
Ca3 Cd7 3.310(3) 14_566
Ca3 Cd7 3.310(3) 5_565
Ca4 Cd14 3.349(2) 4
Ca4 Cd14 3.349(2) 6
Ca4 Cd14 3.349(2) 2
Ca4 Cd14 3.349(2) 5
Ca4 Cd14 3.349(2) 3
Ca4 Cd17 3.48(3) 13
Ca4 Cd15 3.776(13) 15_556
Ca4 Cd15 3.776(13) 2
